data_4346666
loop_
_publ_author_name
'Konarev, Dmitri V.'
'Kuzmin, Alexey V.'
'Nakano, Yoshiaki'
'Faraonov, Maxim A.'
'Khasanov, Salavat S.'
'Otsuka, Akihiro'
'Yamochi, Hideki'
'Saito, Gunzi'
'Lyubovskaya, Rimma N.'

_publ_section_title
;
 Coordination Complexes of Transition Metals (M = Mo, Fe, Rh, and Ru) with
 Tin(II) Phthalocyanine in Neutral, Monoanionic, and Dianionic States.
;
_journal_issue 4
_journal_name_full 'Inorganic chemistry'
_journal_page_first 1390
_journal_page_last 1402
_journal_paper_doi 10.1021/acs.inorgchem.5b01906
_journal_volume 55
_journal_year 2016
_chemical_formula_moiety '3(C36 H16 Fe N8 O4 Sn), 3(C18 H36 N2 Na), (C6 H4 Cl2)'
_chemical_formula_sum 'C168 H160 Cl2 Fe3 N30 Na3 O30 Sn3'
_chemical_formula_weight 3742.81
_space_group_crystal_system monoclinic
_space_group_IT_number 11
_space_group_name_Hall '-P 2yb'
_space_group_name_H-M_alt 'P 1 21/m 1'
_atom_sites_solution_hydrogens geom
_atom_sites_solution_primary direct
_atom_sites_solution_secondary difmap
_audit_creation_method
;
CrysAlisPro, Agilent Technologies,
Version 1.171.37.34 (release 22-05-2014 CrysAlis171 .NET)
(compiled May 22 2014,16:03:01)
;
_cell_angle_alpha 90
_cell_angle_beta 98.649(2)
_cell_angle_gamma 90
_cell_formula_units_Z 2
_cell_length_a 13.3558(3)
_cell_length_b 37.2399(6)
_cell_length_c 16.3799(3)
_cell_measurement_reflns_used 12600
_cell_measurement_temperature 150(2)
_cell_measurement_theta_max 25
_cell_measurement_theta_min 2.2
_cell_volume 8054.2(3)
_computing_cell_refinement
;
CrysAlisPro, Agilent Technologies,
Version 1.171.37.34 (release 22-05-2014 CrysAlis171 .NET)
(compiled May 22 2014,16:03:01)
;
_computing_data_collection
;
CrysAlisPro, Agilent Technologies,
Version 1.171.37.34 (release 22-05-2014 CrysAlis171 .NET)
(compiled May 22 2014,16:03:01)
;
_computing_data_reduction
;
CrysAlisPro, Agilent Technologies,
Version 1.171.37.34 (release 22-05-2014 CrysAlis171 .NET)
(compiled May 22 2014,16:03:01)
;
_computing_molecular_graphics WinGX
_computing_publication_material WinGX
_computing_structure_refinement 'SHELXL-2013 (Sheldrick, 2013)'
_computing_structure_solution 'SHELXL-2013 (Sheldrick, 2013)'
_diffrn_ambient_environment N~2~
_diffrn_ambient_temperature 150(2)
_diffrn_detector 'CCD plate'
_diffrn_detector_area_resol_mean 5.2283
_diffrn_detector_type AtlasS2
_diffrn_measured_fraction_theta_full 0.991
_diffrn_measured_fraction_theta_max 0.890
_diffrn_measurement_device 'four-circle diffractometer'
_diffrn_measurement_device_type 'Xcalibur, AtlasS2, Gemini'
_diffrn_measurement_method '\w scans'
_diffrn_radiation_monochromator graphite
_diffrn_radiation_probe x-ray
_diffrn_radiation_type 'Mo K\a'
_diffrn_radiation_wavelength 0.71073
_diffrn_reflns_av_R_equivalents 0.0500
_diffrn_reflns_av_unetI/netI 0.0687
_diffrn_reflns_Laue_measured_fraction_full 0.991
_diffrn_reflns_Laue_measured_fraction_max 0.890
_diffrn_reflns_limit_h_max 18
_diffrn_reflns_limit_h_min -17
_diffrn_reflns_limit_k_max 27
_diffrn_reflns_limit_k_min -50
_diffrn_reflns_limit_l_max 21
_diffrn_reflns_limit_l_min -20
_diffrn_reflns_number 65899
_diffrn_reflns_point_group_measured_fraction_full 0.991
_diffrn_reflns_point_group_measured_fraction_max 0.890
_diffrn_reflns_theta_full 25.242
_diffrn_reflns_theta_max 29.031
_diffrn_reflns_theta_min 1.542
_diffrn_source 'Enhance (Mo) X-ray Source'
_exptl_absorpt_coefficient_mu 0.847
_exptl_absorpt_correction_T_max 0.972
_exptl_absorpt_correction_T_min 0.827
_exptl_absorpt_correction_type analytical
_exptl_absorpt_process_details
;
CrysAlisPro, Agilent Technologies,
Version 1.171.37.34 (release 22-05-2014 CrysAlis171 .NET)
(compiled May 22 2014,16:03:01)
Analytical numeric absorption correction using a multifaceted crystal
model based on expressions derived by R.C. Clark & J.S. Reid.
(Clark, R. C. & Reid, J. S. (1995). Acta Cryst. A51, 887-897)
Empirical absorption correction using spherical harmonics,
 implemented in SCALE3 ABSPACK scaling algorithm.
;
_exptl_crystal_colour black
_exptl_crystal_density_diffrn 1.543
_exptl_crystal_description block
_exptl_crystal_F_000 3826
_exptl_crystal_size_max 0.321
_exptl_crystal_size_mid 0.133
_exptl_crystal_size_min 0.038
_refine_diff_density_max 4.201
_refine_diff_density_min -1.659
_refine_diff_density_rms 0.108
_refine_ls_extinction_method none
_refine_ls_goodness_of_fit_ref 1.047
_refine_ls_hydrogen_treatment constr
_refine_ls_matrix_type full
_refine_ls_number_parameters 1526
_refine_ls_number_reflns 19416
_refine_ls_number_restraints 1804
_refine_ls_restrained_S_all 1.000
_refine_ls_R_factor_all 0.0890
_refine_ls_R_factor_gt 0.0587
_refine_ls_shift/su_max 0.033
_refine_ls_shift/su_mean 0.001
_refine_ls_structure_factor_coef Fsqd
_refine_ls_weighting_details
;
 w=1/[\s^2^(Fo^2^)+(0.0447P)^2^+21.8955P]
 where P=(Fo^2^+2Fc^2^)/3
;
_refine_ls_weighting_scheme calc
_refine_ls_wR_factor_gt 0.1199
_refine_ls_wR_factor_ref 0.1322
_reflns_Friedel_coverage 0.000
_reflns_number_gt 14365
_reflns_number_total 19416
_reflns_threshold_expression 'I > 2\s(I)'
_cod_data_source_file ic5b01906_si_002.cif
_cod_data_source_block SnPc_cryptNa_FeCO4
_cod_original_sg_symbol_H-M 'P 21/m'
_cod_database_code 4346666
_shelx_space_group_comment
;
The symmetry employed for this shelxl refinement is uniquely defined
by the following loop, which should always be used as a source of
symmetry information in preference to the above space-group names.
They are only intended as comments.
;
_shelx_estimated_absorpt_t_min 0.773
_shelx_estimated_absorpt_t_max 0.969
_shelxl_version_number 2013-2

loop_
_space_group_symop_operation_xyz
'x, y, z'
'-x, y+1/2, -z'
'-x, -y, -z'
'x, -y-1/2, z'

loop_
_atom_site_label
_atom_site_type_symbol
_atom_site_fract_x
_atom_site_fract_y
_atom_site_fract_z
_atom_site_U_iso_or_equiv
_atom_site_adp_type
_atom_site_occupancy
_atom_site_site_symmetry_order
_atom_site_calc_flag
_atom_site_refinement_flags_posn
_atom_site_refinement_flags_adp
_atom_site_refinement_flags_occupancy
_atom_site_disorder_assembly
_atom_site_disorder_group
C101 C 0.7160 -0.0076 0.1813 0.018 Uani 1 1 d . . . . .
C102 C 0.7972 -0.0303 0.2189 0.019 Uani 1 1 d . . . . .
C103 C 0.8870 -0.0173 0.1935 0.021 Uani 1 1 d . . . . .
C104 C 0.8600 0.0137 0.1437 0.019 Uani 1 1 d . . . . .
C105 C 0.8995 0.0598 0.0561 0.017 Uani 1 1 d . . . . .
C106 C 0.9712 0.0779 0.0114 0.021 Uani 1 1 d . . . . .
C107 C 0.9159 0.1027 -0.0419 0.023 Uani 1 1 d . . . . .
C108 C 0.8098 0.0993 -0.0291 0.019 Uani 1 1 d . . . . .
C109 C 0.6381 0.1095 -0.0721 0.020 Uani 1 1 d . . . . .
C110 C 0.5551 0.1244 -0.1297 0.023 Uani 1 1 d . . . . .
C111 C 0.4656 0.1086 -0.1117 0.021 Uani 1 1 d . . . . .
C112 C 0.4939 0.0844 -0.0432 0.018 Uani 1 1 d . . . . .
C113 C 0.4542 0.0396 0.0462 0.018 Uani 1 1 d . . . . .
C114 C 0.3826 0.0163 0.0774 0.020 Uani 1 1 d . . . . .
C115 C 0.4368 -0.0055 0.1389 0.021 Uani 1 1 d . . . . .
C116 C 0.5433 0.0040 0.1425 0.016 Uani 1 1 d . . . . .
C117 C 0.7985 -0.0614 0.2669 0.024 Uani 1 1 d . . . . .
H117 H 0.7381 -0.0705 0.2834 0.029 Uiso 1 1 calc R U . . .
C118 C 0.8902(4) -0.07854(12) 0.2895(3) 0.0299(10) Uani 1 1 d . . . . .
H118 H 0.8928 -0.0996 0.3223 0.036 Uiso 1 1 calc R U . . .
C119 C 0.9798(3) -0.06545(12) 0.2650(3) 0.0309(10) Uani 1 1 d . . . . .
H119 H 1.0417 -0.0778 0.2818 0.037 Uiso 1 1 calc R U . . .
C120 C 0.9793(3) -0.03513(12) 0.2170(3) 0.0269(9) Uani 1 1 d . . . . .
H120 H 1.0400 -0.0265 0.2002 0.032 Uiso 1 1 calc R U . . .
C121 C 1.0738(3) 0.07335(12) 0.0117(3) 0.0267(9) Uani 1 1 d . . . . .
H121 H 1.1109 0.0563 0.0473 0.032 Uiso 1 1 calc R U . . .
C122 C 1.1213(3) 0.09406(13) -0.0407(3) 0.0311(10) Uani 1 1 d . . . . .
H122 H 1.1920 0.0915 -0.0409 0.037 Uiso 1 1 calc R U . . .
C123 C 1.0657(3) 0.11894(13) -0.0939(3) 0.0316(10) Uani 1 1 d . . . . .
H123 H 1.0999 0.1329 -0.1296 0.038 Uiso 1 1 calc R U . . .
C124 C 0.9628(3) 0.12364(12) -0.0958(3) 0.0263(9) Uani 1 1 d . . . . .
H124 H 0.9256 0.1404 -0.1322 0.032 Uiso 1 1 calc R U . . .
C125 C 0.5534(3) 0.14905(12) -0.1943(3) 0.0269(9) Uani 1 1 d . . . . .
H125 H 0.6139 0.1596 -0.2071 0.032 Uiso 1 1 calc R U . . .
C126 C 0.4596(4) 0.15755(13) -0.2391(3) 0.0340(11) Uani 1 1 d . . . . .
H126 H 0.4560 0.1744 -0.2829 0.041 Uiso 1 1 calc R U . . .
C127 C 0.3699(3) 0.14170(13) -0.2209(3) 0.0320(11) Uani 1 1 d . . . . .
H127 H 0.3070 0.1481 -0.2527 0.038 Uiso 1 1 calc R U . . .
C128 C 0.3717(3) 0.11719(12) -0.1579(3) 0.0257(9) Uani 1 1 d . . . . .
H128 H 0.3111 0.1064 -0.1461 0.031 Uiso 1 1 calc R U . . .
C129 C 0.2781(3) 0.01307(11) 0.0564(2) 0.0212(8) Uani 1 1 d . . . . .
H129 H 0.2418 0.0271 0.0134 0.025 Uiso 1 1 calc R U . . .
C130 C 0.2288(3) -0.01121(12) 0.1003(3) 0.0262(9) Uani 1 1 d . . . . .
H130 H 0.1571 -0.0132 0.0887 0.031 Uiso 1 1 calc R U . . .
C131 C 0.2826(3) -0.03288(12) 0.1617(3) 0.0279(10) Uani 1 1 d . . . . .
H131 H 0.2466 -0.0494 0.1906 0.033 Uiso 1 1 calc R U . . .
C132 C 0.3870(3) -0.03088(11) 0.1812(3) 0.0247(9) Uani 1 1 d . . . . .
H132 H 0.4233 -0.0462 0.2217 0.030 Uiso 1 1 calc R U . . .
C133 C 0.5494(4) 0.12040(13) 0.1636(3) 0.0342(11) Uani 1 1 d . . . . .
C134 C 0.7154(3) 0.07836(12) 0.2807(3) 0.0265(9) Uani 1 1 d . . . . .
C135 C 0.7774(4) 0.13543(13) 0.1663(3) 0.0364(11) Uani 1 1 d . . . . .
C136 C 0.6690(4) 0.14588(13) 0.2869(3) 0.0345(11) Uani 1 1 d . . . . .
Fe1 Fe 0.67792(5) 0.11356(2) 0.20880(4) 0.02247(13) Uani 1 1 d . . . . .
N101 N 0.7561(2) 0.01901(9) 0.13704(19) 0.0181(7) Uani 1 1 d . . . . .
N102 N 0.8037(2) 0.07360(9) 0.0304(2) 0.0190(7) Uani 1 1 d . . . . .
N103 N 0.5975(2) 0.08596(9) -0.02037(19) 0.0177(7) Uani 1 1 d . . . . .
N104 N 0.5510(2) 0.03177(9) 0.0867(2) 0.0186(7) Uani 1 1 d . . . . .
N105 N 0.9263(2) 0.03300(9) 0.1086(2) 0.0211(7) Uani 1 1 d . . . . .
N106 N 0.7352(3) 0.11673(9) -0.0749(2) 0.0211(7) Uani 1 1 d . . . . .
N107 N 0.4271(2) 0.06388(9) -0.01162(19) 0.0187(7) Uani 1 1 d . . . . .
N108 N 0.6187(3) -0.01327(9) 0.1886(2) 0.0203(7) Uani 1 1 d . . . . .
O101 O 0.4651(3) 0.12493(11) 0.1363(2) 0.0500(10) Uani 1 1 d . . . . .
O102 O 0.7405(3) 0.05677(9) 0.3292(2) 0.0402(8) Uani 1 1 d . . . . .
O103 O 0.8429(3) 0.14975(11) 0.1406(2) 0.0591(12) Uani 1 1 d . . . . .
O104 O 0.6605(3) 0.16656(11) 0.3371(2) 0.0560(11) Uani 1 1 d . . . . .
Sn1 Sn 0.67771(2) 0.06797(2) 0.09702(2) 0.01654(7) Uani 1 1 d . . . . .
C201 C 0.8217(4) 0.23145(12) 0.8713(3) 0.0293(10) Uani 1 1 d . . . . .
C202 C 0.8407(3) 0.21965(11) 0.7896(3) 0.0242(9) Uani 1 1 d . . . . .
C203 C 0.8391(3) 0.17618(11) 0.6873(2) 0.0213(8) Uani 1 1 d . . . . .
C204 C 0.8114(3) 0.14091(11) 0.6572(3) 0.0230(9) Uani 1 1 d . . . . .
C205 C 0.8207(3) 0.14076(11) 0.5728(3) 0.0212(8) Uani 1 1 d . . . . .
C206 C 0.8538(3) 0.17599(11) 0.5528(3) 0.0219(9) Uani 1 1 d . . . . .
C207 C 0.8789(3) 0.21960(11) 0.4558(3) 0.0229(9) Uani 1 1 d . . . . .
C208 C 0.8880(3) 0.23125(12) 0.3721(3) 0.0266(9) Uani 1 1 d . . . . .
C209 C 0.7798(5) 0.23116(13) 1.0067(3) 0.0454(14) Uani 1 1 d . . . . .
H209 H 0.7659 0.2187 1.0544 0.054 Uiso 1 1 calc R U . . .
C210 C 0.7997(4) 0.21154(13) 0.9388(3) 0.0365(11) Uani 1 1 d . . . . .
H210 H 0.7984 0.1860 0.9382 0.044 Uiso 1 1 calc R U . . .
C211 C 0.7751(3) 0.11064(11) 0.6949(3) 0.0257(9) Uani 1 1 d . . . . .
H211 H 0.7670 0.1109 0.7516 0.031 Uiso 1 1 calc R U . . .
C212 C 0.7516(3) 0.08057(12) 0.6467(3) 0.0293(10) Uani 1 1 d . . . . .
H212 H 0.7287 0.0595 0.6708 0.035 Uiso 1 1 calc R U . . .
C213 C 0.7610(3) 0.08065(12) 0.5617(3) 0.0284(10) Uani 1 1 d . . . . .
H213 H 0.7445 0.0595 0.5302 0.034 Uiso 1 1 calc R U . . .
C214 C 0.7932(3) 0.11030(11) 0.5236(3) 0.0275(9) Uani 1 1 d . . . . .
H214 H 0.7969 0.1103 0.4661 0.033 Uiso 1 1 calc R U . . .
C215 C 0.8932(4) 0.21185(13) 0.3005(3) 0.0322(10) Uani 1 1 d . . . . .
H215 H 0.8917 0.1863 0.3003 0.039 Uiso 1 1 calc R U . . .
C216 C 0.9007(4) 0.23136(13) 0.2285(3) 0.0377(12) Uani 1 1 d . . . . .
H216 H 0.9058 0.2189 0.1788 0.045 Uiso 1 1 calc R U . . .
C217 C 1.1105(4) 0.2082(2) 0.7101(4) 0.068(2) Uani 1 1 d . . . . .
C218 C 1.1145(5) 0.2500 0.5496(5) 0.0334(15) Uani 1 2 d S T P . .
C219 C 1.2540(6) 0.2500 0.6729(5) 0.056(2) Uani 1 2 d S T P . .
Fe2 Fe 1.11995(7) 0.2500 0.65945(6) 0.0294(2) Uani 1 2 d S T P . .
N201 N 0.8549(4) 0.2500 0.7430(3) 0.0232(11) Uani 1 2 d S T P . .
N202 N 0.8635(3) 0.19682(9) 0.6235(2) 0.0215(7) Uani 1 1 d . . . . .
N203 N 0.8757(4) 0.2500 0.5048(3) 0.0211(10) Uani 1 2 d S T P . .
N204 N 0.8347(3) 0.18617(9) 0.7659(2) 0.0251(8) Uani 1 1 d . . . . .
N205 N 0.8699(3) 0.18589(9) 0.4768(2) 0.0230(7) Uani 1 1 d . . . . .
O201 O 1.1065(4) 0.18126(18) 0.7426(5) 0.133(3) Uani 1 1 d . . . . .
O202 O 1.1170(4) 0.2500 0.4806(3) 0.0498(14) Uani 1 2 d S T P . .
O203 O 1.3408(4) 0.2500 0.6788(5) 0.097(3) Uani 1 2 d S T P . .
Sn2 Sn 0.93089(3) 0.2500 0.63565(2) 0.01917(9) Uani 1 2 d S T P . .
C301 C 0.0037(4) 0.10400(19) 0.4029(4) 0.0562(17) Uani 1 1 d . . . . .
H30A H -0.0691 0.0981 0.3998 0.067 Uiso 1 1 calc R U . . .
H30B H 0.0089 0.1266 0.3719 0.067 Uiso 1 1 calc R U . . .
C302 C 0.0490(4) 0.10989(17) 0.4928(3) 0.0473(14) Uani 1 1 d . . . . .
H30C H 0.0107 0.1291 0.5164 0.057 Uiso 1 1 calc R U . . .
H30D H 0.0421 0.0876 0.5243 0.057 Uiso 1 1 calc R U . . .
C303 C 0.1706(5) 0.15720(15) 0.4935(4) 0.0558(16) Uani 1 1 d . . . . .
H30E H 0.1421 0.1707 0.5369 0.067 Uiso 1 1 calc R U . . .
H30F H 0.1376 0.1658 0.4389 0.067 Uiso 1 1 calc R U . . .
C304 C 0.2822(5) 0.16286(16) 0.5024(4) 0.0565(16) Uani 1 1 d . . . . .
H30G H 0.2975 0.1888 0.5001 0.068 Uiso 1 1 calc R U . . .
H30H H 0.3153 0.1534 0.5562 0.068 Uiso 1 1 calc R U . . .
C305 C 0.4263(4) 0.14741(15) 0.4362(4) 0.0526(15) Uani 1 1 d . . . . .
H30I H 0.4477 0.1723 0.4510 0.063 Uiso 1 1 calc R U . . .
H30J H 0.4405 0.1428 0.3796 0.063 Uiso 1 1 calc R U . . .
C306 C 0.4885(4) 0.12193(15) 0.4949(4) 0.0470(14) Uani 1 1 d . . . . .
H30K H 0.5611 0.1253 0.4909 0.056 Uiso 1 1 calc R U . . .
H30L H 0.4785 0.1276 0.5521 0.056 Uiso 1 1 calc R U . . .
C307 C 0.0225(4) 0.03955(18) 0.3884(4) 0.0581(17) Uani 1 1 d . . . . .
H30M H -0.0396 0.0324 0.3511 0.070 Uiso 1 1 calc R U . . .
H30N H 0.0058 0.0408 0.4452 0.070 Uiso 1 1 calc R U . . .
C308 C 0.1023(5) 0.01147(16) 0.3855(4) 0.0566(16) Uani 1 1 d . . . . .
H30O H 0.0754 -0.0122 0.3995 0.068 Uiso 1 1 calc R U . . .
H30P H 0.1187 0.0100 0.3286 0.068 Uiso 1 1 calc R U . . .
C309 C 0.1875(4) 0.01130(13) 0.5251(3) 0.0410(12) Uani 1 1 d . . . . .
H30Q H 0.1680 -0.0141 0.5311 0.049 Uiso 1 1 calc R U . . .
H30R H 0.1363 0.0268 0.5455 0.049 Uiso 1 1 calc R U . . .
C310 C 0.2890(4) 0.01813(12) 0.5728(3) 0.0354(11) Uani 1 1 d . . . . .
H31A H 0.2904 0.0112 0.6313 0.042 Uiso 1 1 calc R U . . .
H31B H 0.3412 0.0041 0.5498 0.042 Uiso 1 1 calc R U . . .
C311 C 0.4048(4) 0.06573(15) 0.6072(3) 0.0389(12) Uani 1 1 d . . . . .
H31C H 0.4235 0.0504 0.6566 0.047 Uiso 1 1 calc R U . . .
H31D H 0.4026 0.0910 0.6260 0.047 Uiso 1 1 calc R U . . .
C312 C 0.4828(4) 0.06216(15) 0.5523(3) 0.0408(12) Uani 1 1 d . . . . .
H31E H 0.4870 0.0367 0.5358 0.049 Uiso 1 1 calc R U . . .
H31F H 0.5494 0.0691 0.5832 0.049 Uiso 1 1 calc R U . . .
C313 C 0.0355(4) 0.07890(19) 0.2739(4) 0.0567(17) Uani 1 1 d . . . . .
H31G H -0.0373 0.0839 0.2560 0.068 Uiso 1 1 calc R U . . .
H31H H 0.0518 0.0559 0.2485 0.068 Uiso 1 1 calc R U . . .
C314 C 0.0971(5) 0.10845(18) 0.2432(3) 0.0566(17) Uani 1 1 d . . . . .
H31I H 0.0820 0.1096 0.1822 0.068 Uiso 1 1 calc R U . . .
H31J H 0.0775 0.1317 0.2654 0.068 Uiso 1 1 calc R U . . .
C315 C 0.2479(5) 0.07935(16) 0.2141(3) 0.0482(14) Uani 1 1 d . . . . .
H31K H 0.2464 0.0906 0.1591 0.058 Uiso 1 1 calc R U . . .
H31L H 0.2093 0.0566 0.2071 0.058 Uiso 1 1 calc R U . . .
C316 C 0.3543(4) 0.07233(15) 0.2526(3) 0.0431(13) Uani 1 1 d . . . . .
H31M H 0.3904 0.0588 0.2139 0.052 Uiso 1 1 calc R U . . .
H31N H 0.3904 0.0953 0.2659 0.052 Uiso 1 1 calc R U . . .
C317 C 0.4492(4) 0.04041(15) 0.3642(3) 0.0465(14) Uani 1 1 d . . . . .
H31O H 0.4867 0.0306 0.3214 0.056 Uiso 1 1 calc R U . . .
H31P H 0.4408 0.0208 0.4034 0.056 Uiso 1 1 calc R U . . .
C318 C 0.5110(4) 0.07047(16) 0.4101(3) 0.0432(13) Uani 1 1 d . . . . .
H31Q H 0.5789 0.0613 0.4332 0.052 Uiso 1 1 calc R U . . .
H31R H 0.5200 0.0901 0.3710 0.052 Uiso 1 1 calc R U . . .
N301 N 0.0541(3) 0.07517(13) 0.3641(3) 0.0446(11) Uani 1 1 d . . . . .
N302 N 0.4610(3) 0.08468(12) 0.4771(2) 0.0361(9) Uani 1 1 d . . . . .
Na3 Na 0.25410(13) 0.08165(5) 0.42220(11) 0.0297(4) Uani 1 1 d . . . . .
O301 O 0.1532(3) 0.11972(9) 0.5015(2) 0.0383(8) Uani 1 1 d . . . . .
O302 O 0.3190(3) 0.14449(9) 0.4365(2) 0.0428(9) Uani 1 1 d . . . . .
O303 O 0.1927(3) 0.01912(9) 0.4413(2) 0.0407(8) Uani 1 1 d . . . . .
O304 O 0.3073(2) 0.05556(8) 0.56658(19) 0.0303(7) Uani 1 1 d . . . . .
O305 O 0.2047(3) 0.10291(10) 0.2678(2) 0.0458(9) Uani 1 1 d . . . . .
O306 O 0.3520(3) 0.05204(10) 0.3259(2) 0.0403(8) Uani 1 1 d . . . . .
C501 C 0.2464(10) 0.2818(3) 0.2782(7) 0.044(4) Uani 0.156(2) 1 d DG U P A -1
H50A H 0.1739 0.2829 0.2541 0.053 Uiso 0.156(2) 1 calc R U P A -1
H50B H 0.2511 0.2847 0.3387 0.053 Uiso 0.156(2) 1 calc R U P A -1
C502 C 0.3000(13) 0.3114(3) 0.2452(6) 0.046(4) Uani 0.156(2) 1 d D U P A -1
H50C H 0.2696 0.3344 0.2595 0.055 Uiso 0.156(2) 1 calc R U P A -1
H50D H 0.3715 0.3112 0.2721 0.055 Uiso 0.156(2) 1 calc R U P A -1
C503 C 0.2003(11) 0.3218(4) 0.1096(7) 0.063(5) Uani 0.156(2) 1 d D U P A -1
H50E H 0.1436 0.3069 0.1231 0.075 Uiso 0.156(2) 1 calc R U P A -1
H50F H 0.1869 0.3472 0.1221 0.075 Uiso 0.156(2) 1 calc R U P A -1
C504 C 0.2119(14) 0.3176(3) 0.0237(7) 0.062(5) Uani 0.156(2) 1 d D U P A -1
H50G H 0.1480 0.3248 -0.0113 0.074 Uiso 0.156(2) 1 calc R U P A -1
H50H H 0.2660 0.3340 0.0110 0.074 Uiso 0.156(2) 1 calc R U P A -1
C505 C 0.2464(9) 0.2762(4) -0.0780(6) 0.045(4) Uani 0.156(2) 1 d D U P A -1
H50I H 0.1998 0.2914 -0.1159 0.054 Uiso 0.156(2) 1 calc R U P A -1
H50J H 0.2282 0.2507 -0.0903 0.054 Uiso 0.156(2) 1 calc R U P A -1
C506 C 0.3536(9) 0.2827(3) -0.0920(7) 0.042(4) Uani 0.156(2) 1 d D U P A -1
H50K H 0.3578 0.2792 -0.1513 0.050 Uiso 0.156(2) 1 calc R U P A -1
H50L H 0.3716 0.3080 -0.0781 0.050 Uiso 0.156(2) 1 calc R U P A -1
C507 C 0.2101(8) 0.2171(3) 0.2491(6) 0.040(3) Uani 0.156(2) 1 d D U P A -1
H50M H 0.2439 0.1936 0.2600 0.048 Uiso 0.156(2) 1 calc R U P A -1
H50N H 0.1628 0.2204 0.2896 0.048 Uiso 0.156(2) 1 calc R U P A -1
C508 C 0.1518(8) 0.2172(3) 0.1642(6) 0.040(3) Uani 0.156(2) 1 d D U P A -1
H50O H 0.1000 0.1980 0.1600 0.048 Uiso 0.156(2) 1 calc R U P A -1
H50P H 0.1161 0.2404 0.1542 0.048 Uiso 0.156(2) 1 calc R U P A -1
C509 C 0.2393(7) 0.1754(2) 0.0904(6) 0.048(3) Uani 0.156(2) 1 d D U P A -1
H50Q H 0.1769 0.1609 0.0763 0.057 Uiso 0.156(2) 1 calc R U P A -1
H50R H 0.2785 0.1656 0.1417 0.057 Uiso 0.156(2) 1 calc R U P A -1
C510 C 0.3012(8) 0.1738(2) 0.0215(6) 0.047(3) Uani 0.156(2) 1 d D U P A -1
H51A H 0.3204 0.1487 0.0110 0.056 Uiso 0.156(2) 1 calc R U P A -1
H51B H 0.2628 0.1838 -0.0299 0.056 Uiso 0.156(2) 1 calc R U P A -1
C511 C 0.4611(9) 0.1956(3) -0.0096(7) 0.046(4) Uani 0.156(2) 1 d D U P A -1
H51C H 0.4635 0.1715 -0.0346 0.055 Uiso 0.156(2) 1 calc R U P A -1
H51D H 0.5296 0.2012 0.0199 0.055 Uiso 0.156(2) 1 calc R U P A -1
C512 C 0.4329(12) 0.2228(3) -0.0769(6) 0.045(4) Uani 0.156(2) 1 d D U P A -1
H51E H 0.4841 0.2224 -0.1148 0.054 Uiso 0.156(2) 1 calc R U P A -1
H51F H 0.3667 0.2161 -0.1091 0.054 Uiso 0.156(2) 1 calc R U P A -1
C513 C 0.3773(7) 0.2367(3) 0.3202(5) 0.044(3) Uani 0.156(2) 1 d D U P A -1
H51G H 0.3553 0.2242 0.3678 0.052 Uiso 0.156(2) 1 calc R U P A -1
H51H H 0.4128 0.2590 0.3410 0.052 Uiso 0.156(2) 1 calc R U P A -1
C514 C 0.4496(8) 0.2130(3) 0.2829(6) 0.043(3) Uani 0.156(2) 1 d D U P A -1
H51I H 0.5064 0.2063 0.3262 0.051 Uiso 0.156(2) 1 calc R U P A -1
H51J H 0.4141 0.1907 0.2624 0.051 Uiso 0.156(2) 1 calc R U P A -1
C515 C 0.5731(8) 0.2538(3) 0.2390(6) 0.038(3) Uani 0.156(2) 1 d D U P A -1
H51K H 0.6301 0.2405 0.2713 0.046 Uiso 0.156(2) 1 calc R U P A -1
H51L H 0.5531 0.2735 0.2738 0.046 Uiso 0.156(2) 1 calc R U P A -1
C516 C 0.6050(8) 0.2687(4) 0.1634(7) 0.038(3) Uani 0.156(2) 1 d D U P A -1
H51M H 0.6631 0.2852 0.1782 0.045 Uiso 0.156(2) 1 calc R U P A -1
H51N H 0.6263 0.2491 0.1291 0.045 Uiso 0.156(2) 1 calc R U P A -1
C517 C 0.5399(12) 0.3015(3) 0.0440(6) 0.040(3) Uani 0.156(2) 1 d D U P A -1
H51O H 0.6087 0.3120 0.0509 0.048 Uiso 0.156(2) 1 calc R U P A -1
H51P H 0.4910 0.3212 0.0287 0.048 Uiso 0.156(2) 1 calc R U P A -1
C518 C 0.5306(9) 0.2753(3) -0.0255(6) 0.040(4) Uani 0.156(2) 1 d D U P A -1
H51Q H 0.5804 0.2557 -0.0114 0.048 Uiso 0.156(2) 1 calc R U P A -1
H51R H 0.5471 0.2875 -0.0755 0.048 Uiso 0.156(2) 1 calc R U P A -1
N501 N 0.2876(6) 0.2461(2) 0.2602(4) 0.043(3) Uani 0.156(2) 1 d D U P A -1
N502 N 0.4264(7) 0.2595(2) -0.0439(4) 0.039(4) Uani 0.156(2) 1 d D U P A -1
Na5 Na 0.3579(4) 0.2471(2) 0.1060(3) 0.0281(12) Uani 0.156(2) 1 d D . P A -1
O501 O 0.2971(8) 0.30977(19) 0.1565(5) 0.050(5) Uani 0.156(2) 1 d D U P A -1
O502 O 0.2349(7) 0.2840(2) 0.0049(5) 0.066(5) Uani 0.156(2) 1 d D U P A -1
O503 O 0.2142(6) 0.2117(2) 0.1019(5) 0.045(4) Uani 0.156(2) 1 d D U P A -1
O504 O 0.3899(6) 0.19523(18) 0.0490(4) 0.039(4) Uani 0.156(2) 1 d D U P A -1
O505 O 0.4894(5) 0.2300(2) 0.2161(4) 0.043(4) Uani 0.156(2) 1 d D U P A -1
O506 O 0.5233(6) 0.2873(2) 0.1193(5) 0.045(5) Uani 0.156(2) 1 d D U P A -1
C601 C 0.2247(10) 0.2761(3) 0.2814(7) 0.043(4) Uani 0.267(3) 1 d D U P B -2
H60A H 0.1513 0.2751 0.2605 0.052 Uiso 0.267(3) 1 calc R U P B -2
H60B H 0.2330 0.2787 0.3422 0.052 Uiso 0.267(3) 1 calc R U P B -2
C602 C 0.2683(12) 0.3075(3) 0.2463(6) 0.046(4) Uani 0.267(3) 1 d D U P B -2
H60C H 0.2339 0.3293 0.2625 0.055 Uiso 0.267(3) 1 calc R U P B -2
H60D H 0.3408 0.3093 0.2700 0.055 Uiso 0.267(3) 1 calc R U P B -2
C603 C 0.1579(10) 0.3157(4) 0.1145(7) 0.062(5) Uani 0.267(3) 1 d D U P B -2
H60E H 0.1064 0.2990 0.1304 0.074 Uiso 0.267(3) 1 calc R U P B -2
H60F H 0.1397 0.3406 0.1283 0.074 Uiso 0.267(3) 1 calc R U P B -2
C604 C 0.1642(13) 0.3126(3) 0.0274(7) 0.065(5) Uani 0.267(3) 1 d D U P B -2
H60G H 0.0970 0.3180 -0.0048 0.078 Uiso 0.267(3) 1 calc R U P B -2
H60H H 0.2128 0.3306 0.0125 0.078 Uiso 0.267(3) 1 calc R U P B -2
C605 C 0.2006(9) 0.2730(4) -0.0774(6) 0.044(4) Uani 0.267(3) 1 d D U P B -2
H60I H 0.1484 0.2871 -0.1131 0.053 Uiso 0.267(3) 1 calc R U P B -2
H60J H 0.1878 0.2472 -0.0894 0.053 Uiso 0.267(3) 1 calc R U P B -2
C606 C 0.3038(8) 0.2830(3) -0.0964(6) 0.043(3) Uani 0.267(3) 1 d D U P B -2
H60K H 0.3046 0.2800 -0.1564 0.052 Uiso 0.267(3) 1 calc R U P B -2
H60L H 0.3167 0.3086 -0.0827 0.052 Uiso 0.267(3) 1 calc R U P B -2
C607 C 0.2020(8) 0.2107(3) 0.2525(6) 0.041(3) Uani 0.267(3) 1 d D U P B -2
H60M H 0.2417 0.1882 0.2615 0.049 Uiso 0.267(3) 1 calc R U P B -2
H60N H 0.1575 0.2122 0.2956 0.049 Uiso 0.267(3) 1 calc R U P B -2
C608 C 0.1385(7) 0.2096(3) 0.1697(6) 0.039(3) Uani 0.267(3) 1 d D U P B -2
H60O H 0.0916 0.1889 0.1675 0.046 Uiso 0.267(3) 1 calc R U P B -2
H60P H 0.0971 0.2317 0.1618 0.046 Uiso 0.267(3) 1 calc R U P B -2
C609 C 0.2293(7) 0.1712(2) 0.0906(6) 0.048(3) Uani 0.267(3) 1 d D U P B -2
H60Q H 0.1701 0.1549 0.0790 0.057 Uiso 0.267(3) 1 calc R U P B -2
H60R H 0.2739 0.1623 0.1402 0.057 Uiso 0.267(3) 1 calc R U P B -2
C610 C 0.2858(7) 0.1720(2) 0.0182(6) 0.047(3) Uani 0.267(3) 1 d D U P B -2
H61A H 0.3099 0.1477 0.0063 0.057 Uiso 0.267(3) 1 calc R U P B -2
H61B H 0.2420 0.1812 -0.0315 0.057 Uiso 0.267(3) 1 calc R U P B -2
C611 C 0.4362(8) 0.1989(3) -0.0201(6) 0.046(3) Uani 0.267(3) 1 d D U P B -2
H61C H 0.4424 0.1751 -0.0458 0.055 Uiso 0.267(3) 1 calc R U P B -2
H61D H 0.5045 0.2063 0.0065 0.055 Uiso 0.267(3) 1 calc R U P B -2
C612 C 0.3972(11) 0.2256(3) -0.0860(6) 0.046(3) Uani 0.267(3) 1 d D U P B -2
H61E H 0.4451 0.2270 -0.1265 0.055 Uiso 0.267(3) 1 calc R U P B -2
H61F H 0.3312 0.2172 -0.1155 0.055 Uiso 0.267(3) 1 calc R U P B -2
C613 C 0.3674(7) 0.2348(3) 0.3167(5) 0.045(3) Uani 0.267(3) 1 d D U P B -2
H61G H 0.3520 0.2213 0.3654 0.053 Uiso 0.267(3) 1 calc R U P B -2
H61H H 0.3986 0.2580 0.3365 0.053 Uiso 0.267(3) 1 calc R U P B -2
C614 C 0.4416(7) 0.2138(3) 0.2753(6) 0.042(3) Uani 0.267(3) 1 d D U P B -2
H61I H 0.5023 0.2085 0.3162 0.051 Uiso 0.267(3) 1 calc R U P B -2
H61J H 0.4104 0.1906 0.2559 0.051 Uiso 0.267(3) 1 calc R U P B -2
C615 C 0.5507(8) 0.2584(3) 0.2261(6) 0.037(3) Uani 0.267(3) 1 d D U P B -2
H61K H 0.6123 0.2468 0.2557 0.044 Uiso 0.267(3) 1 calc R U P B -2
H61L H 0.5289 0.2772 0.2625 0.044 Uiso 0.267(3) 1 calc R U P B -2
C616 C 0.5732(8) 0.2749(3) 0.1488(7) 0.038(3) Uani 0.267(3) 1 d D U P B -2
H61M H 0.6277 0.2929 0.1614 0.046 Uiso 0.267(3) 1 calc R U P B -2
H61N H 0.5964 0.2562 0.1129 0.046 Uiso 0.267(3) 1 calc R U P B -2
C617 C 0.4929(12) 0.3064(3) 0.0323(6) 0.040(3) Uani 0.267(3) 1 d D U P B -2
H61O H 0.5588 0.3189 0.0363 0.048 Uiso 0.267(3) 1 calc R U P B -2
H61P H 0.4390 0.3246 0.0196 0.048 Uiso 0.267(3) 1 calc R U P B -2
C618 C 0.4849(9) 0.2805(3) -0.0378(6) 0.040(3) Uani 0.267(3) 1 d D U P B -2
H61Q H 0.5396 0.2624 -0.0263 0.048 Uiso 0.267(3) 1 calc R U P B -2
H61R H 0.4947 0.2935 -0.0887 0.048 Uiso 0.267(3) 1 calc R U P B -2
N601 N 0.2724(6) 0.2419(2) 0.2607(4) 0.043(3) Uani 0.267(3) 1 d D U P B -2
N602 N 0.3845(6) 0.26169(19) -0.0518(4) 0.039(4) Uani 0.267(3) 1 d D U P B -2
Na6 Na 0.3306(4) 0.2462(2) 0.1022(2) 0.0281(12) Uani 0.267(3) 1 d D . P B -2
O601 O 0.2595(7) 0.30637(18) 0.1570(4) 0.052(4) Uani 0.267(3) 1 d D U P B -2
O602 O 0.1934(7) 0.2799(2) 0.0068(4) 0.067(4) Uani 0.267(3) 1 d D U P B -2
O603 O 0.1969(5) 0.2065(2) 0.1040(5) 0.043(3) Uani 0.267(3) 1 d D U P B -2
O604 O 0.3702(6) 0.19588(17) 0.0423(4) 0.039(3) Uani 0.267(3) 1 d D U P B -2
O605 O 0.4721(5) 0.23242(19) 0.2065(4) 0.044(3) Uani 0.267(3) 1 d D U P B -2
O606 O 0.4852(6) 0.2912(2) 0.1086(4) 0.041(3) Uani 0.267(3) 1 d D U P B -2
C701 C 0.1965(10) 0.2731(3) 0.2816(7) 0.045(4) Uani 0.077(2) 1 d D U P C -3
H70A H 0.1234 0.2694 0.2623 0.053 Uiso 0.077(2) 1 calc R U P C -3
H70B H 0.2058 0.2763 0.3423 0.053 Uiso 0.077(2) 1 calc R U P C -3
C702 C 0.2295(13) 0.3056(3) 0.2436(6) 0.045(4) Uani 0.077(2) 1 d D U P C -3
H70C H 0.1897 0.3262 0.2593 0.054 Uiso 0.077(2) 1 calc R U P C -3
H70D H 0.3016 0.3101 0.2657 0.054 Uiso 0.077(2) 1 calc R U P C -3
C703 C 0.1138(10) 0.3091(4) 0.1132(7) 0.063(5) Uani 0.077(2) 1 d D U P C -3
H70E H 0.0682 0.2908 0.1313 0.076 Uiso 0.077(2) 1 calc R U P C -3
H70F H 0.0890 0.3332 0.1259 0.076 Uiso 0.077(2) 1 calc R U P C -3
C704 C 0.1184(13) 0.3056(3) 0.0259(7) 0.063(5) Uani 0.077(2) 1 d D U P C -3
H70G H 0.0493 0.3084 -0.0053 0.076 Uiso 0.077(2) 1 calc R U P C -3
H70H H 0.1609 0.3252 0.0087 0.076 Uiso 0.077(2) 1 calc R U P C -3
C705 C 0.1630(9) 0.2670(4) -0.0776(6) 0.044(5) Uani 0.077(2) 1 d D U P C -3
H70I H 0.1061 0.2789 -0.1132 0.053 Uiso 0.077(2) 1 calc R U P C -3
H70J H 0.1574 0.2408 -0.0878 0.053 Uiso 0.077(2) 1 calc R U P C -3
C706 C 0.2618(9) 0.2804(4) -0.0995(7) 0.043(4) Uani 0.077(2) 1 d D U P C -3
H70K H 0.2616 0.2772 -0.1595 0.052 Uiso 0.077(2) 1 calc R U P C -3
H70L H 0.2675 0.3065 -0.0876 0.052 Uiso 0.077(2) 1 calc R U P C -3
C707 C 0.1921(9) 0.2071(3) 0.2571(6) 0.041(4) Uani 0.077(2) 1 d D U P C -3
H70M H 0.2382 0.1862 0.2667 0.049 Uiso 0.077(2) 1 calc R U P C -3
H70N H 0.1488 0.2073 0.3012 0.049 Uiso 0.077(2) 1 calc R U P C -3
C708 C 0.1271(8) 0.2032(4) 0.1755(6) 0.041(4) Uani 0.077(2) 1 d D U P C -3
H70O H 0.0865 0.1809 0.1755 0.049 Uiso 0.077(2) 1 calc R U P C -3
H70P H 0.0794 0.2237 0.1671 0.049 Uiso 0.077(2) 1 calc R U P C -3
C709 C 0.2258(8) 0.1677(2) 0.0965(6) 0.047(3) Uani 0.077(2) 1 d D U P C -3
H70Q H 0.1716 0.1494 0.0872 0.057 Uiso 0.077(2) 1 calc R U P C -3
H70R H 0.2740 0.1607 0.1459 0.057 Uiso 0.077(2) 1 calc R U P C -3
C710 C 0.2794(8) 0.1701(2) 0.0227(6) 0.047(3) Uani 0.077(2) 1 d D U P C -3
H71A H 0.3100 0.1467 0.0118 0.057 Uiso 0.077(2) 1 calc R U P C -3
H71B H 0.2319 0.1774 -0.0269 0.057 Uiso 0.077(2) 1 calc R U P C -3
C711 C 0.4195(9) 0.2020(3) -0.0206(7) 0.046(4) Uani 0.077(2) 1 d D U P C -3
H71C H 0.4318 0.1784 -0.0450 0.055 Uiso 0.077(2) 1 calc R U P C -3
H71D H 0.4859 0.2120 0.0042 0.055 Uiso 0.077(2) 1 calc R U P C -3
C712 C 0.3712(12) 0.2267(3) -0.0875(6) 0.046(4) Uani 0.077(2) 1 d D U P C -3
H71E H 0.4170 0.2296 -0.1293 0.055 Uiso 0.077(2) 1 calc R U P C -3
H71F H 0.3074 0.2158 -0.1151 0.055 Uiso 0.077(2) 1 calc R U P C -3
C713 C 0.3509(7) 0.2374(3) 0.3166(5) 0.044(3) Uani 0.077(2) 1 d D U P C -3
H71G H 0.3410 0.2237 0.3666 0.052 Uiso 0.077(2) 1 calc R U P C -3
H71H H 0.3757 0.2616 0.3343 0.052 Uiso 0.077(2) 1 calc R U P C -3
C714 C 0.4292(8) 0.2188(3) 0.2747(6) 0.043(3) Uani 0.077(2) 1 d D U P C -3
H71I H 0.4921 0.2159 0.3148 0.052 Uiso 0.077(2) 1 calc R U P C -3
H71J H 0.4045 0.1945 0.2574 0.052 Uiso 0.077(2) 1 calc R U P C -3
C715 C 0.5230(8) 0.2668(3) 0.2204(6) 0.039(4) Uani 0.077(2) 1 d D U P C -3
H71K H 0.5882 0.2576 0.2495 0.046 Uiso 0.077(2) 1 calc R U P C -3
H71L H 0.4969 0.2849 0.2562 0.046 Uiso 0.077(2) 1 calc R U P C -3
C716 C 0.5383(9) 0.2835(4) 0.1413(7) 0.039(3) Uani 0.077(2) 1 d D U P C -3
H71M H 0.5874 0.3035 0.1516 0.047 Uiso 0.077(2) 1 calc R U P C -3
H71N H 0.5656 0.2655 0.1059 0.047 Uiso 0.077(2) 1 calc R U P C -3
C717 C 0.4461(12) 0.3112(3) 0.0241(7) 0.039(4) Uani 0.077(2) 1 d D U P C -3
H71O H 0.5079 0.3261 0.0260 0.047 Uiso 0.077(2) 1 calc R U P C -3
H71P H 0.3870 0.3274 0.0114 0.047 Uiso 0.077(2) 1 calc R U P C -3
C718 C 0.4437(9) 0.2848(3) -0.0444(7) 0.040(3) Uani 0.077(2) 1 d D U P C -3
H71Q H 0.5034 0.2688 -0.0329 0.049 Uiso 0.077(2) 1 calc R U P C -3
H71R H 0.4481 0.2978 -0.0964 0.049 Uiso 0.077(2) 1 calc R U P C -3
N701 N 0.2531(6) 0.2407(2) 0.2619(4) 0.042(4) Uani 0.077(2) 1 d D U P C -3
N702 N 0.3492(7) 0.2624(2) -0.0551(4) 0.039(4) Uani 0.077(2) 1 d D U P C -3
Na7 Na 0.3048(4) 0.2460(2) 0.1014(3) 0.0281(12) Uani 0.077(2) 1 d D . P C -3
O701 O 0.2185(8) 0.3037(2) 0.1543(5) 0.050(6) Uani 0.077(2) 1 d D U P C -3
O702 O 0.1563(7) 0.2741(2) 0.0065(5) 0.067(6) Uani 0.077(2) 1 d D U P C -3
O703 O 0.1838(6) 0.2018(2) 0.1086(5) 0.045(5) Uani 0.077(2) 1 d D U P C -3
O704 O 0.3568(6) 0.19703(18) 0.0436(5) 0.040(4) Uani 0.077(2) 1 d D U P C -3
O705 O 0.4521(6) 0.2380(2) 0.2040(4) 0.045(5) Uani 0.077(2) 1 d D U P C -3
O706 O 0.4451(6) 0.2964(2) 0.1018(5) 0.043(5) Uani 0.077(2) 1 d D U P C -3
Cl1D Cl 0.5924(2) 0.25606(10) 0.72712(18) 0.0634(5) Uani 0.39 1 d G U P D -3
Cl2D Cl 0.5984(3) 0.18644(8) 0.6235(2) 0.0504(5) Uani 0.39 1 d G U P D -3
C1D C 0.6100(4) 0.26033(14) 0.6197(3) 0.0196(9) Uiso 0.39 1 d G U P D -3
C2D C 0.6141(5) 0.22844(11) 0.5762(3) 0.0196(9) Uiso 0.39 1 d G U P D -3
C3D C 0.6266(5) 0.22928(12) 0.4935(3) 0.0196(9) Uiso 0.39 1 d G U P D -3
H3D H 0.6294 0.2075 0.4638 0.024 Uiso 0.39 1 calc R U P D -3
C4D C 0.6350(4) 0.26200(15) 0.4543(3) 0.0196(9) Uiso 0.39 1 d G U P D -3
H4D H 0.6435 0.2626 0.3977 0.024 Uiso 0.39 1 calc R U P D -3
C5D C 0.6309(5) 0.29389(12) 0.4978(4) 0.0196(9) Uiso 0.39 1 d G U P D -3
H5D H 0.6367 0.3163 0.4710 0.024 Uiso 0.39 1 calc R U P D -3
C6D C 0.6184(5) 0.29305(11) 0.5805(4) 0.0196(9) Uiso 0.39 1 d G U P D -3
H6D H 0.6156 0.3148 0.6102 0.024 Uiso 0.39 1 calc R U P D -3
Cl1A Cl 0.5925 0.2437 0.7402 0.063 Uani 0.11 1 d . U P D -2
Cl2A Cl 0.5947 0.1864 0.6027 0.050 Uani 0.11 1 d . U P D -2
C1A C 0.5998 0.2589 0.6361 0.020 Uiso 0.11 1 d . U P D -2
C2A C 0.6049 0.2326 0.5766 0.020 Uiso 0.11 1 d . U P D -2
C3A C 0.6210 0.2423 0.4977 0.020 Uiso 0.11 1 d . U P D -2
H3A H 0.6254 0.2243 0.4572 0.024 Uiso 0.11 1 calc R U P D -2
C4A C 0.6307(4) 0.27851(13) 0.4779(3) 0.0196(9) Uiso 0.11 1 d G U P D -2
H4A H 0.6386 0.2853 0.4233 0.024 Uiso 0.11 1 calc R U P D -2
C5A C 0.6288(6) 0.30452(10) 0.5385(4) 0.0196(9) Uiso 0.11 1 d G U P D -2
H5A H 0.6408 0.3290 0.5266 0.024 Uiso 0.11 1 calc R U P D -2
C6A C 0.6094(6) 0.29470(14) 0.6165(4) 0.0196(9) Uiso 0.11 1 d G U P D -2
H6A H 0.6026 0.3127 0.6564 0.024 Uiso 0.11 1 calc R U P D -2

loop_
_atom_site_aniso_label
_atom_site_aniso_U_11
_atom_site_aniso_U_22
_atom_site_aniso_U_33
_atom_site_aniso_U_23
_atom_site_aniso_U_13
_atom_site_aniso_U_12
C101 0.018 0.017 0.020 0.000 0.006 0.001
C102 0.021 0.017 0.020 -0.001 0.002 0.002
C103 0.023 0.019 0.019 0.002 0.001 0.002
C104 0.020 0.018 0.019 -0.001 0.000 0.000
C105 0.015 0.018 0.018 -0.002 0.000 0.000
C106 0.022 0.023 0.019 0.001 0.004 -0.002
C107 0.020 0.024 0.025 0.002 0.003 0.002
C108 0.020 0.017 0.018 0.001 0.003 0.000
C109 0.022 0.017 0.022 0.000 0.004 -0.001
C110 0.023 0.022 0.021 0.004 0.000 0.006
C111 0.022 0.017 0.023 -0.001 0.000 0.000
C112 0.018 0.019 0.018 0.001 0.004 0.001
C113 0.016 0.020 0.018 -0.003 0.003 0.002
C114 0.022 0.015 0.023 -0.005 0.006 0.000
C115 0.027 0.015 0.021 -0.002 0.007 0.000
C116 0.022 0.012 0.016 0.000 0.007 -0.001
C117 0.031 0.021 0.020 0.002 0.001 0.001
C118 0.041(3) 0.022(2) 0.025(2) 0.0080(18) 0.002(2) 0.004(2)
C119 0.031(2) 0.028(2) 0.032(2) 0.004(2) -0.0017(19) 0.008(2)
C120 0.024(2) 0.026(2) 0.030(2) -0.0014(19) 0.0013(18) 0.0014(18)
C121 0.022(2) 0.029(2) 0.030(2) 0.0048(19) 0.0053(18) 0.0026(18)
C122 0.022(2) 0.038(3) 0.034(3) 0.004(2) 0.0067(19) 0.000(2)
C123 0.030(2) 0.033(2) 0.033(3) 0.008(2) 0.010(2) -0.002(2)
C124 0.025(2) 0.026(2) 0.028(2) 0.0061(18) 0.0049(18) 0.0003(18)
C125 0.022(2) 0.031(2) 0.027(2) 0.0091(19) 0.0012(17) -0.0023(19)
C126 0.036(3) 0.034(3) 0.030(2) 0.014(2) 0.000(2) 0.003(2)
C127 0.023(2) 0.037(3) 0.033(2) 0.008(2) -0.0060(19) 0.005(2)
C128 0.022(2) 0.029(2) 0.024(2) 0.0016(18) -0.0028(17) -0.0022(18)
C129 0.021(2) 0.022(2) 0.020(2) -0.0044(17) 0.0020(16) -0.0010(17)
C130 0.021(2) 0.027(2) 0.031(2) -0.0067(19) 0.0061(18) -0.0042(18)
C131 0.032(2) 0.026(2) 0.028(2) -0.0028(19) 0.0120(19) -0.0096(19)
C132 0.030(2) 0.021(2) 0.025(2) -0.0007(17) 0.0106(18) -0.0003(18)
C133 0.045(3) 0.028(2) 0.030(2) -0.006(2) 0.007(2) 0.008(2)
C134 0.033(2) 0.026(2) 0.020(2) -0.0063(18) 0.0035(18) -0.0012(19)
C135 0.057(3) 0.025(2) 0.029(2) -0.009(2) 0.011(2) -0.008(2)
C136 0.043(3) 0.029(2) 0.031(3) -0.003(2) 0.004(2) 0.004(2)
Fe1 0.0304(3) 0.0183(3) 0.0186(3) -0.0022(2) 0.0032(2) 0.0016(3)
N101 0.0206(16) 0.0154(15) 0.0184(16) 0.0014(13) 0.0026(13) 0.0010(14)
N102 0.0202(16) 0.0185(17) 0.0189(17) 0.0022(13) 0.0048(13) 0.0006(14)
N103 0.0164(16) 0.0190(16) 0.0177(16) 0.0017(13) 0.0021(13) -0.0001(13)
N104 0.0207(17) 0.0165(16) 0.0193(17) 0.0009(13) 0.0055(13) -0.0007(14)
N105 0.0189(17) 0.0225(17) 0.0217(17) 0.0021(14) 0.0020(14) 0.0001(14)
N106 0.0227(17) 0.0201(17) 0.0207(17) 0.0038(14) 0.0040(14) 0.0002(14)
N107 0.0204(16) 0.0183(16) 0.0172(16) -0.0004(13) 0.0023(13) -0.0005(14)
N108 0.0234(17) 0.0185(16) 0.0195(17) -0.0008(14) 0.0047(14) -0.0002(14)
O101 0.041(2) 0.058(2) 0.048(2) -0.0089(19) -0.0019(18) 0.0210(19)
O102 0.057(2) 0.0316(18) 0.0305(18) 0.0103(15) 0.0015(16) 0.0064(17)
O103 0.082(3) 0.049(2) 0.053(2) -0.015(2) 0.032(2) -0.035(2)
O104 0.076(3) 0.050(2) 0.040(2) -0.0245(19) 0.004(2) 0.010(2)
Sn1 0.01832(13) 0.01544(12) 0.01598(13) 0.00042(11) 0.00304(10) 0.00054(11)
C201 0.041(3) 0.027(2) 0.020(2) 0.0007(18) 0.0030(19) 0.001(2)
C202 0.028(2) 0.023(2) 0.022(2) 0.0023(17) 0.0040(17) 0.0009(18)
C203 0.024(2) 0.0180(19) 0.022(2) 0.0000(16) 0.0048(17) 0.0017(17)
C204 0.024(2) 0.019(2) 0.026(2) 0.0007(17) 0.0039(17) 0.0042(17)
C205 0.0199(19) 0.0181(19) 0.027(2) -0.0009(17) 0.0063(17) 0.0009(16)
C206 0.024(2) 0.0160(19) 0.027(2) -0.0027(17) 0.0064(17) 0.0019(17)
C207 0.024(2) 0.023(2) 0.022(2) -0.0014(17) 0.0029(17) -0.0003(18)
C208 0.028(2) 0.028(2) 0.023(2) -0.0005(18) 0.0010(18) -0.0013(19)
C209 0.079(4) 0.036(3) 0.025(2) 0.004(2) 0.019(3) 0.002(3)
C210 0.054(3) 0.031(2) 0.025(2) 0.005(2) 0.007(2) -0.001(2)
C211 0.023(2) 0.024(2) 0.029(2) 0.0059(18) 0.0032(18) 0.0009(18)
C212 0.025(2) 0.022(2) 0.040(3) 0.005(2) 0.0020(19) -0.0021(18)
C213 0.024(2) 0.022(2) 0.039(3) -0.0076(19) 0.0024(19) -0.0020(18)
C214 0.026(2) 0.023(2) 0.034(2) -0.0048(19) 0.0054(19) -0.0006(18)
C215 0.040(3) 0.030(2) 0.027(2) -0.002(2) 0.009(2) -0.004(2)
C216 0.050(3) 0.041(3) 0.023(2) -0.004(2) 0.009(2) 0.001(2)
C217 0.028(3) 0.089(5) 0.087(5) 0.051(4) 0.009(3) 0.016(3)
C218 0.025(3) 0.027(3) 0.049(5) 0.000 0.008(3) 0.000
C219 0.028(4) 0.085(7) 0.055(5) 0.000 0.001(4) 0.000
Fe2 0.0211(4) 0.0349(5) 0.0315(5) 0.000 0.0012(4) 0.000
N201 0.028(3) 0.018(2) 0.023(3) 0.000 0.003(2) 0.000
N202 0.0251(18) 0.0168(16) 0.0226(18) -0.0009(14) 0.0039(14) -0.0011(14)
N203 0.025(3) 0.019(2) 0.020(2) 0.000 0.001(2) 0.000
N204 0.032(2) 0.0205(17) 0.0219(18) 0.0036(15) 0.0023(15) 0.0033(16)
N205 0.0242(18) 0.0233(18) 0.0221(18) -0.0034(15) 0.0059(14) -0.0032(15)
O201 0.065(3) 0.131(5) 0.206(7) 0.140(6) 0.033(4) 0.032(3)
O202 0.044(3) 0.076(4) 0.032(3) 0.000 0.014(2) 0.000
O203 0.024(3) 0.167(9) 0.099(6) 0.000 0.006(3) 0.000
Sn2 0.01998(19) 0.01778(19) 0.01957(19) 0.000 0.00241(15) 0.000
C301 0.030(3) 0.085(5) 0.051(3) -0.010(3) -0.001(2) 0.017(3)
C302 0.032(3) 0.067(4) 0.044(3) -0.006(3) 0.010(2) 0.015(3)
C303 0.076(4) 0.035(3) 0.060(4) -0.008(3) 0.021(3) 0.018(3)
C304 0.070(4) 0.034(3) 0.066(4) -0.014(3) 0.011(3) -0.009(3)
C305 0.054(4) 0.040(3) 0.063(4) 0.011(3) 0.007(3) -0.021(3)
C306 0.041(3) 0.046(3) 0.054(3) 0.001(3) 0.007(3) -0.015(3)
C307 0.034(3) 0.076(5) 0.061(4) -0.011(3) -0.005(3) -0.016(3)
C308 0.056(4) 0.048(3) 0.062(4) -0.010(3) -0.007(3) -0.016(3)
C309 0.051(3) 0.027(2) 0.049(3) -0.001(2) 0.019(3) -0.006(2)
C310 0.044(3) 0.022(2) 0.041(3) 0.007(2) 0.010(2) 0.001(2)
C311 0.040(3) 0.048(3) 0.028(2) 0.005(2) 0.000(2) -0.006(2)
C312 0.032(3) 0.052(3) 0.037(3) 0.008(2) 0.002(2) -0.001(2)
C313 0.044(3) 0.077(5) 0.042(3) -0.013(3) -0.014(3) 0.015(3)
C314 0.060(4) 0.073(4) 0.034(3) -0.004(3) -0.002(3) 0.030(3)
C315 0.068(4) 0.049(3) 0.027(3) -0.008(2) 0.004(3) 0.018(3)
C316 0.058(3) 0.046(3) 0.027(3) -0.004(2) 0.012(2) 0.013(3)
C317 0.059(4) 0.046(3) 0.036(3) 0.005(2) 0.011(3) 0.023(3)
C318 0.036(3) 0.058(4) 0.037(3) 0.005(3) 0.013(2) 0.012(3)
N301 0.033(2) 0.057(3) 0.041(3) -0.010(2) -0.0016(19) 0.005(2)
N302 0.032(2) 0.044(2) 0.033(2) 0.0025(19) 0.0078(17) -0.0027(19)
Na3 0.0306(9) 0.0281(9) 0.0299(9) -0.0019(8) 0.0031(7) 0.0017(8)
O301 0.0356(19) 0.0375(19) 0.042(2) -0.0047(16) 0.0063(15) 0.0094(16)
O302 0.047(2) 0.0343(19) 0.046(2) -0.0010(17) 0.0059(17) -0.0038(17)
O303 0.043(2) 0.0367(19) 0.040(2) -0.0049(16) 0.0011(16) -0.0085(16)
O304 0.0323(17) 0.0239(15) 0.0336(17) 0.0038(13) 0.0016(14) -0.0041(14)
O305 0.054(2) 0.051(2) 0.0318(19) -0.0102(17) 0.0044(16) 0.0169(19)
O306 0.049(2) 0.040(2) 0.0320(18) -0.0010(16) 0.0070(16) 0.0075(17)
C501 0.047(8) 0.042(6) 0.046(6) -0.012(6) 0.013(6) 0.003(6)
C502 0.049(8) 0.042(6) 0.048(6) -0.013(6) 0.012(6) 0.001(7)
C503 0.068(10) 0.053(7) 0.066(7) 0.013(7) 0.010(8) 0.016(8)
C504 0.067(10) 0.053(8) 0.065(7) 0.017(7) 0.007(8) 0.017(8)
C505 0.044(8) 0.052(6) 0.039(6) 0.005(5) 0.005(6) -0.005(7)
C506 0.040(7) 0.047(6) 0.038(5) 0.003(5) 0.005(6) -0.002(6)
C507 0.042(6) 0.031(6) 0.052(6) 0.010(6) 0.020(5) -0.006(6)
C508 0.042(6) 0.030(6) 0.052(6) 0.009(6) 0.019(5) -0.007(6)
C509 0.055(6) 0.035(6) 0.053(6) -0.004(5) 0.009(5) -0.011(5)
C510 0.055(6) 0.035(6) 0.051(6) -0.006(5) 0.009(5) -0.012(5)
C511 0.045(7) 0.041(6) 0.053(6) -0.009(6) 0.014(6) -0.003(6)
C512 0.044(8) 0.041(6) 0.051(6) -0.009(6) 0.014(6) -0.004(6)
C513 0.050(6) 0.042(5) 0.038(5) 0.007(5) 0.002(5) 0.006(5)
C514 0.049(6) 0.041(6) 0.038(5) 0.009(5) 0.003(5) 0.006(5)
C515 0.035(6) 0.038(7) 0.041(5) 0.000(5) 0.001(5) 0.003(6)
C516 0.035(6) 0.036(6) 0.041(6) 0.000(5) 0.001(5) 0.003(6)
C517 0.038(6) 0.041(5) 0.040(5) 0.001(5) 0.004(5) -0.001(5)
C518 0.040(7) 0.042(6) 0.039(6) 0.003(6) 0.006(6) -0.002(6)
N501 0.055(6) 0.037(8) 0.036(5) -0.001(5) 0.005(4) 0.012(6)
N502 0.038(10) 0.039(7) 0.038(6) -0.006(5) 0.004(7) -0.006(7)
Na5 0.035(3) 0.019(3) 0.0301(16) 0.002(3) 0.0053(17) -0.005(3)
O501 0.057(11) 0.038(7) 0.054(7) -0.004(6) 0.009(8) 0.002(8)
O502 0.075(12) 0.071(9) 0.049(7) 0.003(7) -0.002(8) 0.018(9)
O503 0.043(7) 0.038(7) 0.056(7) -0.002(6) 0.014(6) -0.012(7)
O504 0.042(7) 0.036(6) 0.041(7) -0.012(6) 0.012(6) -0.001(6)
O505 0.038(7) 0.039(7) 0.047(7) 0.014(6) -0.003(6) 0.000(6)
O506 0.051(11) 0.047(7) 0.037(7) 0.012(7) 0.006(8) 0.000(8)
C601 0.046(7) 0.040(6) 0.046(6) -0.011(5) 0.012(6) 0.002(6)
C602 0.048(8) 0.042(6) 0.049(6) -0.014(5) 0.011(6) 0.001(6)
C603 0.068(9) 0.052(7) 0.065(7) 0.014(6) 0.011(7) 0.016(7)
C604 0.071(9) 0.055(7) 0.067(7) 0.016(6) 0.007(7) 0.017(7)
C605 0.042(8) 0.054(6) 0.037(5) 0.006(5) 0.005(6) -0.006(6)
C606 0.042(7) 0.049(5) 0.038(5) 0.005(5) 0.004(6) -0.007(6)
C607 0.043(6) 0.031(6) 0.053(6) 0.011(5) 0.020(5) -0.005(5)
C608 0.042(5) 0.026(6) 0.052(6) 0.009(5) 0.019(5) -0.008(5)
C609 0.055(6) 0.035(5) 0.054(6) -0.004(5) 0.010(5) -0.012(5)
C610 0.056(6) 0.035(5) 0.051(6) -0.006(5) 0.008(5) -0.013(5)
C611 0.045(7) 0.040(6) 0.054(6) -0.009(5) 0.013(6) -0.004(6)
C612 0.045(7) 0.042(6) 0.051(6) -0.008(5) 0.014(6) -0.003(6)
C613 0.051(6) 0.043(5) 0.038(5) 0.007(4) 0.002(5) 0.006(5)
C614 0.048(5) 0.040(5) 0.038(5) 0.010(5) 0.003(5) 0.006(5)
C615 0.031(5) 0.036(6) 0.042(5) -0.001(5) 0.000(5) 0.004(5)
C616 0.034(6) 0.038(5) 0.042(5) 0.000(5) 0.002(5) 0.003(5)
C617 0.041(6) 0.039(5) 0.038(5) 0.002(5) 0.003(5) -0.003(5)
C618 0.039(6) 0.043(5) 0.038(5) 0.002(5) 0.007(5) -0.003(5)
N601 0.054(6) 0.037(8) 0.035(4) -0.001(4) 0.005(4) 0.012(5)
N602 0.038(9) 0.039(6) 0.038(5) -0.005(4) 0.004(6) -0.007(6)
Na6 0.035(3) 0.019(3) 0.0301(16) 0.002(3) 0.0053(17) -0.005(3)
O601 0.062(10) 0.039(6) 0.055(6) -0.003(5) 0.010(6) 0.002(6)
O602 0.077(10) 0.072(7) 0.049(6) 0.003(6) -0.002(7) 0.019(8)
O603 0.039(6) 0.034(5) 0.057(6) 0.001(5) 0.014(5) -0.016(5)
O604 0.041(5) 0.034(5) 0.042(5) -0.011(5) 0.011(5) -0.003(5)
O605 0.039(6) 0.042(5) 0.046(5) 0.013(5) -0.004(5) -0.001(5)
O606 0.044(9) 0.044(6) 0.036(6) 0.011(5) 0.009(6) 0.001(6)
C701 0.047(8) 0.041(7) 0.047(7) -0.011(6) 0.010(7) 0.001(7)
C702 0.047(8) 0.042(6) 0.047(6) -0.012(6) 0.011(6) 0.001(7)
C703 0.068(10) 0.054(8) 0.066(8) 0.013(7) 0.009(8) 0.016(8)
C704 0.068(10) 0.055(7) 0.066(7) 0.014(7) 0.009(8) 0.016(8)
C705 0.043(9) 0.051(7) 0.038(7) 0.005(7) 0.004(7) -0.007(8)
C706 0.042(8) 0.050(6) 0.038(6) 0.005(6) 0.005(6) -0.005(7)
C707 0.043(6) 0.030(6) 0.052(6) 0.009(6) 0.018(6) -0.005(6)
C708 0.043(6) 0.030(7) 0.052(6) 0.008(6) 0.019(6) -0.005(6)
C709 0.055(6) 0.035(6) 0.053(6) -0.004(6) 0.009(6) -0.012(6)
C710 0.055(6) 0.035(6) 0.052(6) -0.005(6) 0.009(6) -0.012(6)
C711 0.045(8) 0.041(6) 0.052(7) -0.009(6) 0.013(6) -0.004(6)
C712 0.045(8) 0.042(6) 0.052(7) -0.008(6) 0.013(6) -0.003(6)
C713 0.049(6) 0.042(6) 0.039(6) 0.007(5) 0.003(5) 0.006(5)
C714 0.049(6) 0.041(6) 0.039(6) 0.008(5) 0.002(5) 0.006(5)
C715 0.035(7) 0.037(7) 0.042(6) 0.000(6) 0.001(6) 0.002(6)
C716 0.036(6) 0.038(6) 0.041(5) 0.000(5) 0.002(5) 0.001(5)
C717 0.039(7) 0.041(6) 0.039(6) 0.002(6) 0.005(6) -0.003(6)
C718 0.040(6) 0.043(5) 0.039(5) 0.003(5) 0.005(5) -0.003(5)
N701 0.054(6) 0.037(9) 0.036(5) -0.001(5) 0.005(5) 0.012(6)
N702 0.038(10) 0.040(7) 0.039(6) -0.005(5) 0.004(7) -0.006(7)
Na7 0.035(3) 0.019(3) 0.0301(16) 0.002(3) 0.0053(17) -0.005(3)
O701 0.058(12) 0.041(8) 0.052(8) -0.006(7) 0.007(9) 0.003(9)
O702 0.076(12) 0.071(9) 0.050(8) 0.004(8) -0.003(9) 0.016(9)
O703 0.043(8) 0.037(8) 0.057(8) -0.001(7) 0.013(7) -0.013(8)
O704 0.042(8) 0.035(7) 0.042(7) -0.010(7) 0.010(7) -0.004(7)
O705 0.041(8) 0.043(8) 0.047(8) 0.015(7) -0.005(7) -0.002(7)
O706 0.046(11) 0.046(8) 0.037(8) 0.008(7) 0.009(9) 0.002(9)
Cl1D 0.0423(8) 0.1036(10) 0.0427(8) -0.0403(9) 0.0010(8) 0.0215(9)
Cl2D 0.0608(9) 0.0449(9) 0.0462(9) 0.0040(9) 0.0101(9) -0.0006(9)
Cl1A 0.042 0.104 0.043 -0.040 0.001 0.021
Cl2A 0.061 0.045 0.046 0.004 0.010 -0.001

loop_
_atom_type_symbol
_atom_type_description
_atom_type_scat_dispersion_real
_atom_type_scat_dispersion_imag
_atom_type_scat_source
C C 0.0033 0.0016 'International Tables Vol C Tables 4.2.6.8 and 6.1.1.4'
H H 0.0000 0.0000 'International Tables Vol C Tables 4.2.6.8 and 6.1.1.4'
N N 0.0061 0.0033 'International Tables Vol C Tables 4.2.6.8 and 6.1.1.4'
O O 0.0106 0.0060 'International Tables Vol C Tables 4.2.6.8 and 6.1.1.4'
Na Na 0.0362 0.0249 'International Tables Vol C Tables 4.2.6.8 and 6.1.1.4'
Cl Cl 0.1484 0.1585 'International Tables Vol C Tables 4.2.6.8 and 6.1.1.4'
Fe Fe 0.3463 0.8444 'International Tables Vol C Tables 4.2.6.8 and 6.1.1.4'
Sn Sn -0.6537 1.4246 'International Tables Vol C Tables 4.2.6.8 and 6.1.1.4'

loop_
_exptl_crystal_face_index_h
_exptl_crystal_face_index_k
_exptl_crystal_face_index_l
_exptl_crystal_face_perp_dist
_exptl_oxdiff_crystal_face_indexfrac_h
_exptl_oxdiff_crystal_face_indexfrac_k
_exptl_oxdiff_crystal_face_indexfrac_l
_exptl_oxdiff_crystal_face_x
_exptl_oxdiff_crystal_face_y
_exptl_oxdiff_crystal_face_z
1 0 0 0.0295 1.0006 -0.0007 0.0002 0.0424 -0.0331 -0.0001
1 0 5 0.0675 1.0004 0.0030 5.0030 -0.0641 -0.2228 -0.0259
5 2 0 0.0281 5.0029 1.9968 0.0012 0.2090 -0.1691 0.0373
-1 0 0 0.0082 -1.0006 0.0007 -0.0002 -0.0424 0.0331 0.0001
1 0 -5 0.0561 1.0007 -0.0045 -5.0025 0.1488 0.1566 0.0257
-1 0 -5 0.0543 -1.0004 -0.0030 -5.0030 0.0641 0.2228 0.0259
0 -1 0 0.1606 -0.0000 -1.0002 -0.0001 0.0014 0.0018 -0.0189
0 1 0 0.1606 0.0000 1.0002 0.0001 -0.0014 -0.0018 0.0189

loop_
_geom_angle_atom_site_label_1
_geom_angle_atom_site_label_2
_geom_angle_atom_site_label_3
_geom_angle
_geom_angle_site_symmetry_1
_geom_angle_site_symmetry_3
N108 C101 N101 128.08(19) . .
N108 C101 C102 123.31(14) . .
N101 C101 C102 108.59(13) . .
C117 C102 C103 120.7 . .
C117 C102 C101 132.2 . .
C103 C102 C101 107.0 . .
C120 C103 C102 120.50(18) . .
C120 C103 C104 132.45(18) . .
C102 C103 C104 107.0 . .
N105 C104 N101 127.37(19) . .
N105 C104 C103 123.71(14) . .
N101 C104 C103 108.90(13) . .
N105 C105 N102 128.34(19) . .
N105 C105 C106 122.62(14) . .
N102 C105 C106 108.91(13) . .
C121 C106 C107 120.86(18) . .
C121 C106 C105 132.03(18) . .
C107 C106 C105 107.0 . .
C124 C107 C106 121.17(18) . .
C124 C107 C108 132.24(18) . .
C106 C107 C108 106.5 . .
N106 C108 N102 128.44(19) . .
N106 C108 C107 122.55(14) . .
N102 C108 C107 108.75(13) . .
N106 C109 N103 128.51(19) . .
N106 C109 C110 123.42(14) . .
N103 C109 C110 107.97(13) . .
C125 C110 C111 121.08(17) . .
C125 C110 C109 131.76(17) . .
C111 C110 C109 107.1 . .
C128 C111 C110 120.90(18) . .
C128 C111 C112 132.06(18) . .
C110 C111 C112 107.0 . .
N107 C112 N103 128.35(19) . .
N107 C112 C111 123.07(14) . .
N103 C112 C111 108.56(13) . .
N107 C113 N104 128.34(19) . .
N107 C113 C114 122.84(14) . .
N104 C113 C114 108.83(13) . .
C129 C114 C115 120.97(17) . .
C129 C114 C113 131.30(17) . .
C115 C114 C113 107.7 . .
C132 C115 C114 120.89(18) . .
C132 C115 C116 132.66(18) . .
C114 C115 C116 106.4 . .
N108 C116 N104 127.34(19) . .
N108 C116 C115 123.88(14) . .
N104 C116 C115 108.67(13) . .
C118 C117 C102 117.91(19) . .
C118 C117 H117 121.0 . .
C102 C117 H117 121.0 . .
C117 C118 C119 121.5(4) . .
C117 C118 H118 119.3 . .
C119 C118 H118 119.3 . .
C120 C119 C118 121.2(4) . .
C120 C119 H119 119.4 . .
C118 C119 H119 119.4 . .
C119 C120 C103 118.3(4) . .
C119 C120 H120 120.9 . .
C103 C120 H120 120.9 . .
C122 C121 C106 118.6(4) . .
C122 C121 H121 120.7 . .
C106 C121 H121 120.7 . .
C121 C122 C123 120.4(4) . .
C121 C122 H122 119.8 . .
C123 C122 H122 119.8 . .
C124 C123 C122 121.9(4) . .
C124 C123 H123 119.0 . .
C122 C123 H123 119.0 . .
C123 C124 C107 117.1(4) . .
C123 C124 H124 121.5 . .
C107 C124 H124 121.5 . .
C126 C125 C110 117.4(4) . .
C126 C125 H125 121.3 . .
C110 C125 H125 121.3 . .
C125 C126 C127 121.4(4) . .
C125 C126 H126 119.3 . .
C127 C126 H126 119.3 . .
C128 C127 C126 121.2(4) . .
C128 C127 H127 119.4 . .
C126 C127 H127 119.4 . .
C127 C128 C111 118.0(4) . .
C127 C128 H128 121.0 . .
C111 C128 H128 121.0 . .
C130 C129 C114 117.9(3) . .
C130 C129 H129 121.1 . .
C114 C129 H129 121.1 . .
C129 C130 C131 121.1(4) . .
C129 C130 H130 119.4 . .
C131 C130 H130 119.4 . .
C132 C131 C130 121.7(4) . .
C132 C131 H131 119.2 . .
C130 C131 H131 119.2 . .
C131 C132 C115 117.4(4) . .
C131 C132 H132 121.3 . .
C115 C132 H132 121.3 . .
O101 C133 Fe1 178.2(4) . .
O102 C134 Fe1 177.3(4) . .
O103 C135 Fe1 178.4(5) . .
O104 C136 Fe1 178.2(5) . .
C136 Fe1 C133 92.1(2) . .
C136 Fe1 C134 93.7(2) . .
C133 Fe1 C134 122.4(2) . .
C136 Fe1 C135 96.1(2) . .
C133 Fe1 C135 120.0(2) . .
C134 Fe1 C135 116.2(2) . .
C136 Fe1 Sn1 176.11(17) . .
C133 Fe1 Sn1 84.14(15) . .
C134 Fe1 Sn1 87.36(13) . .
C135 Fe1 Sn1 86.76(14) . .
C101 N101 C104 108.5(2) . .
C101 N101 Sn1 123.85(19) . .
C104 N101 Sn1 125.38(19) . .
C108 N102 C105 108.7(2) . .
C108 N102 Sn1 124.18(19) . .
C105 N102 Sn1 124.65(19) . .
C112 N103 C109 109.3(2) . .
C112 N103 Sn1 124.78(19) . .
C109 N103 Sn1 123.59(19) . .
C113 N104 C116 108.3(2) . .
C113 N104 Sn1 124.68(19) . .
C116 N104 Sn1 123.25(19) . .
C105 N105 C104 123.4(2) . .
C108 N106 C109 122.3(2) . .
C113 N107 C112 122.9(2) . .
C116 N108 C101 122.4(2) . .
N102 Sn1 N104 133.51(12) . .
N102 Sn1 N101 81.67(12) . .
N104 Sn1 N101 80.46(12) . .
N102 Sn1 N103 80.74(12) . .
N104 Sn1 N103 81.12(12) . .
N101 Sn1 N103 133.29(12) . .
N102 Sn1 Fe1 113.04(9) . .
N104 Sn1 Fe1 113.45(9) . .
N101 Sn1 Fe1 113.92(9) . .
N103 Sn1 Fe1 112.79(9) . .
C201 C201 C210 122.0(3) 4_565 .
C201 C201 C202 107.4(2) 4_565 .
C210 C201 C202 130.4(4) . .
N204 C202 N201 128.2(4) . .
N204 C202 C201 123.2(4) . .
N201 C202 C201 108.3(4) . .
N204 C203 N202 128.3(4) . .
N204 C203 C204 122.4(4) . .
N202 C203 C204 109.2(3) . .
C205 C204 C211 121.1(4) . .
C205 C204 C203 106.6(4) . .
C211 C204 C203 132.2(4) . .
C204 C205 C214 120.8(4) . .
C204 C205 C206 107.2(4) . .
C214 C205 C206 131.9(4) . .
N205 C206 N202 127.8(4) . .
N205 C206 C205 123.9(4) . .
N202 C206 C205 108.3(3) . .
N205 C207 N203 127.9(4) . .
N205 C207 C208 123.7(4) . .
N203 C207 C208 108.3(4) . .
C215 C208 C208 121.4(3) . 4_565
C215 C208 C207 131.3(4) . .
C208 C208 C207 107.3(2) 4_565 .
C210 C209 C209 121.7(3) . 4_565
C210 C209 H209 119.2 . .
C209 C209 H209 119.2 4_565 .
C209 C210 C201 116.3(5) . .
C209 C210 H210 121.9 . .
C201 C210 H210 121.9 . .
C212 C211 C204 117.5(4) . .
C212 C211 H211 121.2 . .
C204 C211 H211 121.2 . .
C211 C212 C213 121.0(4) . .
C211 C212 H212 119.5 . .
C213 C212 H212 119.5 . .
C214 C213 C212 122.1(4) . .
C214 C213 H213 119.0 . .
C212 C213 H213 119.0 . .
C213 C214 C205 117.4(4) . .
C213 C214 H214 121.3 . .
C205 C214 H214 121.3 . .
C208 C215 C216 117.4(4) . .
C208 C215 H215 121.3 . .
C216 C215 H215 121.3 . .
C216 C216 C215 121.2(3) 4_565 .
C216 C216 H216 119.4 4_565 .
C215 C216 H216 119.4 . .
O201 C217 Fe2 178.6(6) . .
O202 C218 Fe2 176.0(6) . .
O203 C219 Fe2 177.7(8) . .
C219 Fe2 C217 94.8(2) . 4_565
C219 Fe2 C217 94.8(2) . .
C217 Fe2 C217 122.3(5) 4_565 .
C219 Fe2 C218 90.7(4) . .
C217 Fe2 C218 118.3(3) 4_565 .
C217 Fe2 C218 118.3(3) . .
C219 Fe2 Sn2 178.2(3) . .
C217 Fe2 Sn2 86.09(18) 4_565 .
C217 Fe2 Sn2 86.09(18) . .
C218 Fe2 Sn2 87.5(2) . .
C202 N201 C202 108.5(5) . 4_565
C202 N201 Sn2 124.5(2) . .
C202 N201 Sn2 124.5(2) 4_565 .
C203 N202 C206 108.7(3) . .
C203 N202 Sn2 125.6(3) . .
C206 N202 Sn2 124.9(3) . .
C207 N203 C207 108.8(5) . 4_565
C207 N203 Sn2 122.5(2) . .
C207 N203 Sn2 122.5(2) 4_565 .
C202 N204 C203 122.6(4) . .
C207 N205 C206 122.6(4) . .
N201 Sn2 N203 132.55(19) . .
N201 Sn2 N202 80.52(10) . .
N203 Sn2 N202 80.45(10) . .
N201 Sn2 N202 80.52(10) . 4_565
N203 Sn2 N202 80.46(10) . 4_565
N202 Sn2 N202 131.48(18) . 4_565
N201 Sn2 Fe2 117.48(14) . .
N203 Sn2 Fe2 109.96(13) . .
N202 Sn2 Fe2 114.20(9) . .
N202 Sn2 Fe2 114.20(9) 4_565 .
N301 C301 C302 112.6(5) . .
N301 C301 H30A 109.1 . .
C302 C301 H30A 109.1 . .
N301 C301 H30B 109.1 . .
C302 C301 H30B 109.1 . .
H30A C301 H30B 107.8 . .
O301 C302 C301 112.0(4) . .
O301 C302 H30C 109.2 . .
C301 C302 H30C 109.2 . .
O301 C302 H30D 109.2 . .
C301 C302 H30D 109.2 . .
H30C C302 H30D 107.9 . .
O301 C303 C304 107.7(5) . .
O301 C303 H30E 110.2 . .
C304 C303 H30E 110.2 . .
O301 C303 H30F 110.2 . .
C304 C303 H30F 110.2 . .
H30E C303 H30F 108.5 . .
O302 C304 C303 108.1(5) . .
O302 C304 H30G 110.1 . .
C303 C304 H30G 110.1 . .
O302 C304 H30H 110.1 . .
C303 C304 H30H 110.1 . .
H30G C304 H30H 108.4 . .
O302 C305 C306 113.8(4) . .
O302 C305 H30I 108.8 . .
C306 C305 H30I 108.8 . .
O302 C305 H30J 108.8 . .
C306 C305 H30J 108.8 . .
H30I C305 H30J 107.7 . .
N302 C306 C305 112.0(5) . .
N302 C306 H30K 109.2 . .
C305 C306 H30K 109.2 . .
N302 C306 H30L 109.2 . .
C305 C306 H30L 109.2 . .
H30K C306 H30L 107.9 . .
N301 C307 C308 112.8(5) . .
N301 C307 H30M 109.0 . .
C308 C307 H30M 109.0 . .
N301 C307 H30N 109.0 . .
C308 C307 H30N 109.0 . .
H30M C307 H30N 107.8 . .
O303 C308 C307 112.1(5) . .
O303 C308 H30O 109.2 . .
C307 C308 H30O 109.2 . .
O303 C308 H30P 109.2 . .
C307 C308 H30P 109.2 . .
H30O C308 H30P 107.9 . .
O303 C309 C310 107.6(4) . .
O303 C309 H30Q 110.2 . .
C310 C309 H30Q 110.2 . .
O303 C309 H30R 110.2 . .
C310 C309 H30R 110.2 . .
H30Q C309 H30R 108.5 . .
O304 C310 C309 106.5(4) . .
O304 C310 H31A 110.4 . .
C309 C310 H31A 110.4 . .
O304 C310 H31B 110.4 . .
C309 C310 H31B 110.4 . .
H31A C310 H31B 108.6 . .
O304 C311 C312 111.7(4) . .
O304 C311 H31C 109.3 . .
C312 C311 H31C 109.3 . .
O304 C311 H31D 109.3 . .
C312 C311 H31D 109.3 . .
H31C C311 H31D 107.9 . .
C311 C312 N302 112.7(4) . .
C311 C312 H31E 109.1 . .
N302 C312 H31E 109.1 . .
C311 C312 H31F 109.1 . .
N302 C312 H31F 109.1 . .
H31E C312 H31F 107.8 . .
N301 C313 C314 112.8(5) . .
N301 C313 H31G 109.0 . .
C314 C313 H31G 109.0 . .
N301 C313 H31H 109.0 . .
C314 C313 H31H 109.0 . .
H31G C313 H31H 107.8 . .
O305 C314 C313 111.9(5) . .
O305 C314 H31I 109.2 . .
C313 C314 H31I 109.2 . .
O305 C314 H31J 109.2 . .
C313 C314 H31J 109.2 . .
H31I C314 H31J 107.9 . .
O305 C315 C316 107.3(4) . .
O305 C315 H31K 110.3 . .
C316 C315 H31K 110.3 . .
O305 C315 H31L 110.3 . .
C316 C315 H31L 110.3 . .
H31K C315 H31L 108.5 . .
O306 C316 C315 108.0(4) . .
O306 C316 H31M 110.1 . .
C315 C316 H31M 110.1 . .
O306 C316 H31N 110.1 . .
C315 C316 H31N 110.1 . .
H31M C316 H31N 108.4 . .
O306 C317 C318 112.7(4) . .
O306 C317 H31O 109.1 . .
C318 C317 H31O 109.1 . .
O306 C317 H31P 109.1 . .
C318 C317 H31P 109.1 . .
H31O C317 H31P 107.8 . .
N302 C318 C317 111.2(4) . .
N302 C318 H31Q 109.4 . .
C317 C318 H31Q 109.4 . .
N302 C318 H31R 109.4 . .
C317 C318 H31R 109.4 . .
H31Q C318 H31R 108.0 . .
C301 N301 C307 112.1(5) . .
C301 N301 C313 110.4(5) . .
C307 N301 C313 110.3(5) . .
C301 N301 Na3 106.1(3) . .
C307 N301 Na3 107.1(3) . .
C313 N301 Na3 110.7(3) . .
C306 N302 C318 111.4(4) . .
C306 N302 C312 111.2(4) . .
C318 N302 C312 111.3(4) . .
C306 N302 Na3 108.2(3) . .
C318 N302 Na3 106.6(3) . .
C312 N302 Na3 107.9(3) . .
O306 Na3 O301 170.23(14) . .
O306 Na3 O302 105.70(14) . .
O301 Na3 O302 67.62(13) . .
O306 Na3 O303 83.04(13) . .
O301 Na3 O303 104.74(13) . .
O302 Na3 O303 167.52(14) . .
O306 Na3 O304 108.82(12) . .
O301 Na3 O304 80.12(12) . .
O302 Na3 O304 103.01(12) . .
O303 Na3 O304 65.27(11) . .
O306 Na3 O305 66.39(12) . .
O301 Na3 O305 104.82(13) . .
O302 Na3 O305 80.91(13) . .
O303 Na3 O305 111.07(13) . .
O304 Na3 O305 174.69(13) . .
O306 Na3 N301 109.06(14) . .
O301 Na3 N301 69.33(13) . .
O302 Na3 N301 115.27(15) . .
O303 Na3 N301 68.71(14) . .
O304 Na3 N301 114.43(14) . .
O305 Na3 N301 66.32(14) . .
O306 Na3 N302 68.06(13) . .
O301 Na3 N302 113.79(13) . .
O302 Na3 N302 67.46(13) . .
O303 Na3 N302 109.03(13) . .
O304 Na3 N302 65.86(11) . .
O305 Na3 N302 113.06(13) . .
N301 Na3 N302 176.73(15) . .
C303 O301 C302 114.4(4) . .
C303 O301 Na3 114.0(3) . .
C302 O301 Na3 113.8(3) . .
C304 O302 C305 115.0(4) . .
C304 O302 Na3 111.5(3) . .
C305 O302 Na3 113.8(3) . .
C309 O303 C308 114.8(4) . .
C309 O303 Na3 112.2(3) . .
C308 O303 Na3 111.5(3) . .
C311 O304 C310 112.5(4) . .
C311 O304 Na3 116.1(3) . .
C310 O304 Na3 114.3(3) . .
C315 O305 C314 113.2(4) . .
C315 O305 Na3 109.9(3) . .
C314 O305 Na3 113.8(3) . .
C317 O306 C316 113.5(4) . .
C317 O306 Na3 113.1(3) . .
C316 O306 Na3 112.7(3) . .
C502 C501 N501 112.7(9) . .
C502 C501 H50A 109.0 . .
N501 C501 H50A 109.1 . .
C502 C501 H50B 109.1 . .
N501 C501 H50B 109.1 . .
H50A C501 H50B 107.8 . .
O501 C502 C501 113.4(9) . .
O501 C502 H50C 108.9 . .
C501 C502 H50C 108.9 . .
O501 C502 H50D 108.9 . .
C501 C502 H50D 108.9 . .
H50C C502 H50D 107.7 . .
C504 C503 O501 105.1(11) . .
C504 C503 H50E 110.7 . .
O501 C503 H50E 110.7 . .
C504 C503 H50F 110.7 . .
O501 C503 H50F 110.7 . .
H50E C503 H50F 108.8 . .
O502 C504 C503 112.8(9) . .
O502 C504 H50G 109.0 . .
C503 C504 H50G 109.0 . .
O502 C504 H50H 109.0 . .
C503 C504 H50H 109.0 . .
H50G C504 H50H 107.8 . .
O502 C505 C506 110.8(9) . .
O502 C505 H50I 109.5 . .
C506 C505 H50I 109.5 . .
O502 C505 H50J 109.5 . .
C506 C505 H50J 109.5 . .
H50I C505 H50J 108.1 . .
N502 C506 C505 113.4(9) . .
N502 C506 H50K 108.9 . .
C505 C506 H50K 108.9 . .
N502 C506 H50L 108.9 . .
C505 C506 H50L 108.9 . .
H50K C506 H50L 107.7 . .
C508 C507 N501 111.7(8) . .
C508 C507 H50M 109.3 . .
N501 C507 H50M 109.3 . .
C508 C507 H50N 109.3 . .
N501 C507 H50N 109.3 . .
H50M C507 H50N 107.9 . .
O503 C508 C507 112.9(8) . .
O503 C508 H50O 109.0 . .
C507 C508 H50O 109.0 . .
O503 C508 H50P 109.0 . .
C507 C508 H50P 109.0 . .
H50O C508 H50P 107.8 . .
O503 C509 C510 107.8(6) . .
O503 C509 Na5 44.9(4) . .
C510 C509 Na5 76.2(4) . .
O503 C509 H50Q 110.1 . .
C510 C509 H50Q 110.1 . .
Na5 C509 H50Q 153.0 . .
O503 C509 H50R 110.1 . .
C510 C509 H50R 110.1 . .
Na5 C509 H50R 92.8 . .
H50Q C509 H50R 108.5 . .
O504 C510 C509 105.3(6) . .
O504 C510 Na5 40.6(3) . .
C509 C510 Na5 75.8(4) . .
O504 C510 H51A 110.7 . .
C509 C510 H51A 110.7 . .
Na5 C510 H51A 148.7 . .
O504 C510 H51B 110.7 . .
C509 C510 H51B 110.7 . .
Na5 C510 H51B 96.3 . .
H51A C510 H51B 108.8 . .
O504 C511 C512 112.1(9) . .
O504 C511 H51C 109.2 . .
C512 C511 H51C 109.2 . .
O504 C511 H51D 109.2 . .
C512 C511 H51D 109.2 . .
H51C C511 H51D 107.9 . .
N502 C512 C511 112.1(7) . .
N502 C512 H51E 109.2 . .
C511 C512 H51E 109.2 . .
N502 C512 H51F 109.2 . .
C511 C512 H51F 109.2 . .
H51E C512 H51F 107.9 . .
N501 C513 C514 112.1(7) . .
N501 C513 H51G 109.2 . .
C514 C513 H51G 109.2 . .
N501 C513 H51H 109.2 . .
C514 C513 H51H 109.2 . .
H51G C513 H51H 107.9 . .
O505 C514 C513 112.7(8) . .
O505 C514 H51I 109.1 . .
C513 C514 H51I 109.1 . .
O505 C514 H51J 109.1 . .
C513 C514 H51J 109.1 . .
H51I C514 H51J 107.8 . .
O505 C515 C516 109.0(8) . .
O505 C515 H51K 109.9 . .
C516 C515 H51K 109.9 . .
O505 C515 H51L 109.9 . .
C516 C515 H51L 109.9 . .
H51K C515 H51L 108.3 . .
O506 C516 C515 108.6(8) . .
O506 C516 H51M 110.0 . .
C515 C516 H51M 110.0 . .
O506 C516 H51N 110.0 . .
C515 C516 H51N 110.0 . .
H51M C516 H51N 108.3 . .
O506 C517 C518 115.1(9) . .
O506 C517 H51O 108.5 . .
C518 C517 H51O 108.5 . .
O506 C517 H51P 108.5 . .
C518 C517 H51P 108.5 . .
H51O C517 H51P 107.5 . .
C517 C518 N502 112.3(9) . .
C517 C518 H51Q 109.2 . .
N502 C518 H51Q 109.2 . .
C517 C518 H51R 109.2 . .
N502 C518 H51R 109.2 . .
H51Q C518 H51R 107.9 . .
C513 N501 C501 111.7(7) . .
C513 N501 C507 113.0(7) . .
C501 N501 C507 113.7(7) . .
C513 N501 Na5 104.6(5) . .
C501 N501 Na5 110.4(5) . .
C507 N501 Na5 102.6(5) . .
C506 N502 C512 115.3(8) . .
C506 N502 C518 113.8(8) . .
C512 N502 C518 109.4(9) . .
C506 N502 Na5 107.3(6) . .
C512 N502 Na5 102.4(5) . .
C518 N502 Na5 107.8(5) . .
O504 Na5 O503 72.8(3) . .
O504 Na5 O505 85.4(3) . .
O503 Na5 O505 112.3(3) . .
O504 Na5 O502 110.0(3) . .
O503 Na5 O502 80.7(3) . .
O505 Na5 O502 162.7(4) . .
O504 Na5 O501 171.6(3) . .
O503 Na5 O501 102.6(3) . .
O505 Na5 O501 102.9(3) . .
O502 Na5 O501 61.9(3) . .
O504 Na5 O506 108.4(3) . .
O503 Na5 O506 177.0(3) . .
O505 Na5 O506 65.3(2) . .
O502 Na5 O506 101.3(3) . .
O501 Na5 O506 76.5(3) . .
O504 Na5 N502 70.3(2) . .
O503 Na5 N502 116.6(3) . .
O505 Na5 N502 113.9(3) . .
O502 Na5 N502 66.6(3) . .
O501 Na5 N502 106.6(3) . .
O506 Na5 N502 66.3(2) . .
O504 Na5 N501 118.5(3) . .
O503 Na5 N501 68.5(2) . .
O505 Na5 N501 68.3(2) . .
O502 Na5 N501 108.6(3) . .
O501 Na5 N501 64.7(2) . .
O506 Na5 N501 108.6(2) . .
N502 Na5 N501 171.2(3) . .
O504 Na5 C509 48.8(3) . .
O503 Na5 C509 25.5(2) . .
O505 Na5 C509 98.1(3) . .
O502 Na5 C509 98.1(3) . .
O501 Na5 C509 127.6(3) . .
O506 Na5 C509 154.7(3) . .
N502 Na5 C509 107.6(3) . .
N501 Na5 C509 80.1(3) . .
O504 Na5 C510 25.1(2) . .
O503 Na5 C510 48.9(3) . .
O505 Na5 C510 101.8(3) . .
O502 Na5 C510 95.4(3) . .
O501 Na5 C510 148.2(3) . .
O506 Na5 C510 132.7(3) . .
N502 Na5 C510 80.9(2) . .
N501 Na5 C510 107.2(3) . .
C509 Na5 C510 28.0(2) . .
C502 O501 C503 113.6(9) . .
C502 O501 Na5 112.8(5) . .
C503 O501 Na5 113.1(6) . .
C504 O502 C505 118.4(8) . .
C504 O502 Na5 120.2(7) . .
C505 O502 Na5 111.0(6) . .
C509 O503 C508 114.0(8) . .
C509 O503 Na5 109.6(5) . .
C508 O503 Na5 118.0(6) . .
C510 O504 C511 112.8(6) . .
C510 O504 Na5 114.4(5) . .
C511 O504 Na5 117.2(5) . .
C515 O505 C514 116.0(7) . .
C515 O505 Na5 119.2(6) . .
C514 O505 Na5 112.0(5) . .
C517 O506 C516 115.5(9) . .
C517 O506 Na5 112.6(6) . .
C516 O506 Na5 109.7(6) . .
C602 C601 N601 112.7(9) . .
C602 C601 H60A 109.0 . .
N601 C601 H60A 109.1 . .
C602 C601 H60B 109.1 . .
N601 C601 H60B 109.1 . .
H60A C601 H60B 107.8 . .
O601 C602 C601 113.4(9) . .
O601 C602 H60C 108.9 . .
C601 C602 H60C 108.9 . .
O601 C602 H60D 108.9 . .
C601 C602 H60D 108.9 . .
H60C C602 H60D 107.7 . .
C604 C603 O601 105.1(11) . .
C604 C603 H60E 110.7 . .
O601 C603 H60E 110.7 . .
C604 C603 H60F 110.7 . .
O601 C603 H60F 110.7 . .
H60E C603 H60F 108.8 . .
O602 C604 C603 112.8(9) . .
O602 C604 H60G 109.0 . .
C603 C604 H60G 109.0 . .
O602 C604 H60H 109.0 . .
C603 C604 H60H 109.0 . .
H60G C604 H60H 107.8 . .
O602 C605 C606 110.8(9) . .
O602 C605 H60I 109.5 . .
C606 C605 H60I 109.5 . .
O602 C605 H60J 109.5 . .
C606 C605 H60J 109.5 . .
H60I C605 H60J 108.1 . .
N602 C606 C605 113.4(9) . .
N602 C606 H60K 108.9 . .
C605 C606 H60K 108.9 . .
N602 C606 H60L 108.9 . .
C605 C606 H60L 108.9 . .
H60K C606 H60L 107.7 . .
C608 C607 N601 111.7(8) . .
C608 C607 H60M 109.3 . .
N601 C607 H60M 109.3 . .
C608 C607 H60N 109.3 . .
N601 C607 H60N 109.3 . .
H60M C607 H60N 107.9 . .
O603 C608 C607 112.9(8) . .
O603 C608 H60O 109.0 . .
C607 C608 H60O 109.0 . .
O603 C608 H60P 109.0 . .
C607 C608 H60P 109.0 . .
H60O C608 H60P 107.8 . .
O603 C609 C610 107.8(6) . .
O603 C609 Na6 44.9(4) . .
C610 C609 Na6 76.2(4) . .
O603 C609 H60Q 110.1 . .
C610 C609 H60Q 110.1 . .
Na6 C609 H60Q 153.0 . .
O603 C609 H60R 110.1 . .
C610 C609 H60R 110.1 . .
Na6 C609 H60R 92.8 . .
H60Q C609 H60R 108.5 . .
O604 C610 C609 105.3(6) . .
O604 C610 Na6 40.6(3) . .
C609 C610 Na6 75.8(4) . .
O604 C610 H61A 110.7 . .
C609 C610 H61A 110.7 . .
Na6 C610 H61A 148.7 . .
O604 C610 H61B 110.7 . .
C609 C610 H61B 110.7 . .
Na6 C610 H61B 96.3 . .
H61A C610 H61B 108.8 . .
O604 C611 C612 112.1(9) . .
O604 C611 H61C 109.2 . .
C612 C611 H61C 109.2 . .
O604 C611 H61D 109.2 . .
C612 C611 H61D 109.2 . .
H61C C611 H61D 107.9 . .
N602 C612 C611 112.1(7) . .
N602 C612 H61E 109.2 . .
C611 C612 H61E 109.2 . .
N602 C612 H61F 109.2 . .
C611 C612 H61F 109.2 . .
H61E C612 H61F 107.9 . .
N601 C613 C614 112.1(7) . .
N601 C613 H61G 109.2 . .
C614 C613 H61G 109.2 . .
N601 C613 H61H 109.2 . .
C614 C613 H61H 109.2 . .
H61G C613 H61H 107.9 . .
O605 C614 C613 112.7(8) . .
O605 C614 H61I 109.1 . .
C613 C614 H61I 109.1 . .
O605 C614 H61J 109.1 . .
C613 C614 H61J 109.1 . .
H61I C614 H61J 107.8 . .
O605 C615 C616 109.0(8) . .
O605 C615 H61K 109.9 . .
C616 C615 H61K 109.9 . .
O605 C615 H61L 109.9 . .
C616 C615 H61L 109.9 . .
H61K C615 H61L 108.3 . .
O606 C616 C615 108.6(8) . .
O606 C616 H61M 110.0 . .
C615 C616 H61M 110.0 . .
O606 C616 H61N 110.0 . .
C615 C616 H61N 110.0 . .
H61M C616 H61N 108.3 . .
O606 C617 C618 115.1(9) . .
O606 C617 H61O 108.5 . .
C618 C617 H61O 108.5 . .
O606 C617 H61P 108.5 . .
C618 C617 H61P 108.5 . .
H61O C617 H61P 107.5 . .
C617 C618 N602 112.3(9) . .
C617 C618 H61Q 109.2 . .
N602 C618 H61Q 109.2 . .
C617 C618 H61R 109.1 . .
N602 C618 H61R 109.2 . .
H61Q C618 H61R 107.9 . .
C613 N601 C601 111.7(7) . .
C613 N601 C607 113.0(7) . .
C601 N601 C607 113.7(7) . .
C613 N601 Na6 104.6(5) . .
C601 N601 Na6 110.4(5) . .
C607 N601 Na6 102.6(5) . .
C606 N602 C612 115.3(8) . .
C606 N602 C618 113.8(8) . .
C612 N602 C618 109.4(9) . .
C606 N602 Na6 107.3(6) . .
C612 N602 Na6 102.4(5) . .
C618 N602 Na6 107.8(5) . .
O604 Na6 O603 72.8(3) . .
O604 Na6 O605 85.4(3) . .
O603 Na6 O605 112.3(3) . .
O604 Na6 O602 110.0(3) . .
O603 Na6 O602 80.7(3) . .
O605 Na6 O602 162.7(4) . .
O604 Na6 O601 171.6(3) . .
O603 Na6 O601 102.6(3) . .
O605 Na6 O601 102.9(3) . .
O602 Na6 O601 61.9(3) . .
O604 Na6 O606 108.4(3) . .
O603 Na6 O606 177.0(3) . .
O605 Na6 O606 65.3(2) . .
O602 Na6 O606 101.3(3) . .
O601 Na6 O606 76.5(3) . .
O604 Na6 N602 70.3(2) . .
O603 Na6 N602 116.6(3) . .
O605 Na6 N602 113.9(3) . .
O602 Na6 N602 66.6(3) . .
O601 Na6 N602 106.6(3) . .
O606 Na6 N602 66.3(2) . .
O604 Na6 N601 118.5(3) . .
O603 Na6 N601 68.5(2) . .
O605 Na6 N601 68.3(2) . .
O602 Na6 N601 108.6(3) . .
O601 Na6 N601 64.7(2) . .
O606 Na6 N601 108.6(2) . .
N602 Na6 N601 171.2(3) . .
O604 Na6 C609 48.8(3) . .
O603 Na6 C609 25.5(2) . .
O605 Na6 C609 98.1(3) . .
O602 Na6 C609 98.1(3) . .
O601 Na6 C609 127.6(3) . .
O606 Na6 C609 154.7(3) . .
N602 Na6 C609 107.6(3) . .
N601 Na6 C609 80.1(3) . .
O604 Na6 C610 25.1(2) . .
O603 Na6 C610 48.9(3) . .
O605 Na6 C610 101.8(3) . .
O602 Na6 C610 95.4(3) . .
O601 Na6 C610 148.2(3) . .
O606 Na6 C610 132.7(3) . .
N602 Na6 C610 80.9(2) . .
N601 Na6 C610 107.2(3) . .
C609 Na6 C610 28.0(2) . .
C602 O601 C603 113.6(9) . .
C602 O601 Na6 112.8(5) . .
C603 O601 Na6 113.1(6) . .
C604 O602 C605 118.4(8) . .
C604 O602 Na6 120.2(7) . .
C605 O602 Na6 111.0(6) . .
C609 O603 C608 114.0(8) . .
C609 O603 Na6 109.6(5) . .
C608 O603 Na6 118.0(6) . .
C610 O604 C611 112.8(6) . .
C610 O604 Na6 114.4(5) . .
C611 O604 Na6 117.2(5) . .
C615 O605 C614 116.0(7) . .
C615 O605 Na6 119.2(6) . .
C614 O605 Na6 112.0(5) . .
C617 O606 C616 115.5(9) . .
C617 O606 Na6 112.6(6) . .
C616 O606 Na6 109.7(6) . .
C702 C701 N701 112.7(9) . .
C702 C701 H70A 109.0 . .
N701 C701 H70A 109.1 . .
C702 C701 H70B 109.1 . .
N701 C701 H70B 109.1 . .
H70A C701 H70B 107.8 . .
O701 C702 C701 113.4(9) . .
O701 C702 H70C 108.9 . .
C701 C702 H70C 108.9 . .
O701 C702 H70D 108.9 . .
C701 C702 H70D 108.9 . .
H70C C702 H70D 107.7 . .
C704 C703 O701 105.1(11) . .
C704 C703 H70E 110.7 . .
O701 C703 H70E 110.7 . .
C704 C703 H70F 110.7 . .
O701 C703 H70F 110.7 . .
H70E C703 H70F 108.8 . .
O702 C704 C703 112.8(9) . .
O702 C704 H70G 109.0 . .
C703 C704 H70G 109.0 . .
O702 C704 H70H 109.0 . .
C703 C704 H70H 109.0 . .
H70G C704 H70H 107.8 . .
O702 C705 C706 110.8(9) . .
O702 C705 H70I 109.5 . .
C706 C705 H70I 109.5 . .
O702 C705 H70J 109.5 . .
C706 C705 H70J 109.5 . .
H70I C705 H70J 108.1 . .
N702 C706 C705 113.4(9) . .
N702 C706 H70K 108.9 . .
C705 C706 H70K 108.9 . .
N702 C706 H70L 108.9 . .
C705 C706 H70L 108.9 . .
H70K C706 H70L 107.7 . .
C708 C707 N701 111.7(8) . .
C708 C707 H70M 109.3 . .
N701 C707 H70M 109.3 . .
C708 C707 H70N 109.3 . .
N701 C707 H70N 109.3 . .
H70M C707 H70N 107.9 . .
O703 C708 C707 112.9(8) . .
O703 C708 H70O 109.0 . .
C707 C708 H70O 109.0 . .
O703 C708 H70P 109.0 . .
C707 C708 H70P 109.0 . .
H70O C708 H70P 107.8 . .
O703 C709 C710 107.8(6) . .
O703 C709 Na7 44.9(4) . .
C710 C709 Na7 76.2(4) . .
O703 C709 H70Q 110.1 . .
C710 C709 H70Q 110.1 . .
Na7 C709 H70Q 153.0 . .
O703 C709 H70R 110.1 . .
C710 C709 H70R 110.1 . .
Na7 C709 H70R 92.8 . .
H70Q C709 H70R 108.5 . .
O704 C710 C709 105.3(6) . .
O704 C710 Na7 40.6(3) . .
C709 C710 Na7 75.8(4) . .
O704 C710 H71A 110.7 . .
C709 C710 H71A 110.7 . .
Na7 C710 H71A 148.7 . .
O704 C710 H71B 110.7 . .
C709 C710 H71B 110.7 . .
Na7 C710 H71B 96.3 . .
H71A C710 H71B 108.8 . .
O704 C711 C712 112.1(9) . .
O704 C711 H71C 109.2 . .
C712 C711 H71C 109.2 . .
O704 C711 H71D 109.2 . .
C712 C711 H71D 109.2 . .
H71C C711 H71D 107.9 . .
N702 C712 C711 112.1(7) . .
N702 C712 H71E 109.2 . .
C711 C712 H71E 109.2 . .
N702 C712 H71F 109.2 . .
C711 C712 H71F 109.2 . .
H71E C712 H71F 107.9 . .
N701 C713 C714 112.1(7) . .
N701 C713 H71G 109.2 . .
C714 C713 H71G 109.2 . .
N701 C713 H71H 109.2 . .
C714 C713 H71H 109.2 . .
H71G C713 H71H 107.9 . .
O705 C714 C713 112.7(8) . .
O705 C714 H71I 109.1 . .
C713 C714 H71I 109.1 . .
O705 C714 H71J 109.1 . .
C713 C714 H71J 109.1 . .
H71I C714 H71J 107.8 . .
O705 C715 C716 109.0(8) . .
O705 C715 H71K 109.9 . .
C716 C715 H71K 109.9 . .
O705 C715 H71L 109.9 . .
C716 C715 H71L 109.9 . .
H71K C715 H71L 108.3 . .
O706 C716 C715 108.6(8) . .
O706 C716 H71M 110.0 . .
C715 C716 H71M 110.0 . .
O706 C716 H71N 110.0 . .
C715 C716 H71N 110.0 . .
H71M C716 H71N 108.3 . .
O706 C717 C718 115.1(9) . .
O706 C717 H71O 108.5 . .
C718 C717 H71O 108.5 . .
O706 C717 H71P 108.5 . .
C718 C717 H71P 108.5 . .
H71O C717 H71P 107.5 . .
C717 C718 N702 112.3(9) . .
C717 C718 H71Q 109.2 . .
N702 C718 H71Q 109.2 . .
C717 C718 H71R 109.1 . .
N702 C718 H71R 109.2 . .
H71Q C718 H71R 107.9 . .
C713 N701 C701 111.7(7) . .
C713 N701 C707 113.0(7) . .
C701 N701 C707 113.7(7) . .
C713 N701 Na7 104.6(5) . .
C701 N701 Na7 110.4(5) . .
C707 N701 Na7 102.6(5) . .
C706 N702 C712 115.3(8) . .
C706 N702 C718 113.8(8) . .
C712 N702 C718 109.4(9) . .
C706 N702 Na7 107.3(6) . .
C712 N702 Na7 102.4(5) . .
C718 N702 Na7 107.8(5) . .
O704 Na7 O703 72.8(3) . .
O704 Na7 O705 85.5(3) . .
O703 Na7 O705 112.3(3) . .
O704 Na7 O702 110.0(3) . .
O703 Na7 O702 80.7(3) . .
O705 Na7 O702 162.7(4) . .
O704 Na7 O701 171.6(3) . .
O703 Na7 O701 102.6(3) . .
O705 Na7 O701 102.9(3) . .
O702 Na7 O701 61.9(3) . .
O704 Na7 O706 108.4(3) . .
O703 Na7 O706 177.0(3) . .
O705 Na7 O706 65.3(2) . .
O702 Na7 O706 101.3(3) . .
O701 Na7 O706 76.5(3) . .
O704 Na7 N702 70.3(2) . .
O703 Na7 N702 116.6(3) . .
O705 Na7 N702 113.9(3) . .
O702 Na7 N702 66.6(3) . .
O701 Na7 N702 106.6(3) . .
O706 Na7 N702 66.3(2) . .
O704 Na7 N701 118.5(3) . .
O703 Na7 N701 68.5(2) . .
O705 Na7 N701 68.3(2) . .
O702 Na7 N701 108.6(3) . .
O701 Na7 N701 64.7(2) . .
O706 Na7 N701 108.6(2) . .
N702 Na7 N701 171.2(3) . .
O704 Na7 C709 48.8(3) . .
O703 Na7 C709 25.5(2) . .
O705 Na7 C709 98.1(3) . .
O702 Na7 C709 98.1(3) . .
O701 Na7 C709 127.6(3) . .
O706 Na7 C709 154.7(3) . .
N702 Na7 C709 107.6(3) . .
N701 Na7 C709 80.1(3) . .
O704 Na7 C710 25.1(2) . .
O703 Na7 C710 48.9(3) . .
O705 Na7 C710 101.8(3) . .
O702 Na7 C710 95.4(3) . .
O701 Na7 C710 148.2(3) . .
O706 Na7 C710 132.7(3) . .
N702 Na7 C710 80.9(2) . .
N701 Na7 C710 107.2(3) . .
C709 Na7 C710 28.0(2) . .
C702 O701 C703 113.6(9) . .
C702 O701 Na7 112.8(5) . .
C703 O701 Na7 113.1(6) . .
C704 O702 C705 118.4(8) . .
C704 O702 Na7 120.2(7) . .
C705 O702 Na7 111.0(6) . .
C709 O703 C708 114.0(8) . .
C709 O703 Na7 109.6(5) . .
C708 O703 Na7 118.0(6) . .
C710 O704 C711 112.8(6) . .
C710 O704 Na7 114.4(5) . .
C711 O704 Na7 117.2(5) . .
C715 O705 C714 116.0(7) . .
C715 O705 Na7 119.2(6) . .
C714 O705 Na7 112.0(5) . .
C717 O706 C716 115.5(9) . .
C717 O706 Na7 112.6(6) . .
C716 O706 Na7 109.7(6) . .
C2D C1D C6D 120.0 . .
C2D C1D Cl1D 116.3(3) . .
C6D C1D Cl1D 123.7(3) . .
C3D C2D C1D 120.0 . .
C3D C2D Cl2D 119.1(3) . .
C1D C2D Cl2D 120.9(3) . .
C4D C3D C2D 120.0 . .
C4D C3D H3D 120.0 . .
C2D C3D H3D 120.0 . .
C3D C4D C5D 120.0 . .
C3D C4D H4D 120.0 . .
C5D C4D H4D 120.0 . .
C6D C5D C4D 120.0 . .
C6D C5D H5D 120.0 . .
C4D C5D H5D 120.0 . .
C5D C6D C1D 120.0 . .
C5D C6D H6D 120.0 . .
C1D C6D H6D 120.0 . .
C6A C1A C2A 120.0(2) . .
C6A C1A Cl1A 122.6(2) . .
C2A C1A Cl1A 117.1 . .
C3A C2A C1A 120.0 . .
C3A C2A Cl2A 120.1 . .
C1A C2A Cl2A 119.8 . .
C2A C3A C4A 119.9(2) . .
C2A C3A H3A 120.0 . .
C4A C3A H3A 120.0 . .
C5A C4A C3A 119.63(19) . .
C5A C4A H4A 120.2 . .
C3A C4A H4A 120.2 . .
C4A C5A C6A 119.9 . .
C4A C5A H5A 120.0 . .
C6A C5A H5A 120.0 . .
C1A C6A C5A 120.27(19) . .
C1A C6A H6A 119.9 . .
C5A C6A H6A 119.9 . .

loop_
_geom_bond_atom_site_label_1
_geom_bond_atom_site_label_2
_geom_bond_distance
_geom_bond_site_symmetry_2
C101 N108 1.339(3) .
C101 N101 1.384(3) .
C101 C102 1.4381 .
C102 C117 1.3985 .
C102 C103 1.4125 .
C103 C120 1.402(4) .
C103 C104 1.4272 .
C104 N105 1.337(3) .
C104 N101 1.390(3) .
C105 N105 1.332(3) .
C105 N102 1.385(3) .
C105 C106 1.4544 .
C106 C121 1.380(4) .
C106 C107 1.4018 .
C107 C124 1.395(4) .
C107 C108 1.4682 .
C108 N106 1.323(3) .
C108 N102 1.378(3) .
C109 N106 1.333(3) .
C109 N103 1.384(3) .
C109 C110 1.4538 .
C110 C125 1.399(4) .
C110 C111 1.4012 .
C111 C128 1.401(4) .
C111 C112 1.4458 .
C112 N107 1.336(3) .
C112 N103 1.379(3) .
C113 N107 1.319(3) .
C113 N104 1.392(3) .
C113 C114 1.4403 .
C114 C129 1.391(4) .
C114 C115 1.4076 .
C115 C132 1.398(4) .
C115 C116 1.4583 .
C116 N108 1.329(3) .
C116 N104 1.395(3) .
C117 C118 1.382(5) .
C117 H117 0.9500 .
C118 C119 1.405(6) .
C118 H118 0.9500 .
C119 C120 1.375(6) .
C119 H119 0.9500 .
C120 H120 0.9500 .
C121 C122 1.377(6) .
C121 H121 0.9500 .
C122 C123 1.405(6) .
C122 H122 0.9500 .
C123 C124 1.382(6) .
C123 H123 0.9500 .
C124 H124 0.9500 .
C125 C126 1.389(6) .
C125 H125 0.9500 .
C126 C127 1.407(6) .
C126 H126 0.9500 .
C127 C128 1.375(6) .
C127 H127 0.9500 .
C128 H128 0.9500 .
C129 C130 1.382(6) .
C129 H129 0.9500 .
C130 C131 1.400(6) .
C130 H130 0.9500 .
C131 C132 1.384(6) .
C131 H131 0.9500 .
C132 H132 0.9500 .
C133 O101 1.159(6) .
C133 Fe1 1.783(5) .
C134 O102 1.144(5) .
C134 Fe1 1.783(5) .
C135 O103 1.157(6) .
C135 Fe1 1.786(5) .
C136 O104 1.144(6) .
C136 Fe1 1.774(5) .
Fe1 Sn1 2.4965(6) .
N101 Sn1 2.155(3) .
N102 Sn1 2.148(3) .
N103 Sn1 2.162(3) .
N104 Sn1 2.151(3) .
C201 C201 1.382(9) 4_565
C201 C210 1.398(6) .
C201 C202 1.466(6) .
C202 N204 1.305(5) .
C202 N201 1.393(5) .
C203 N204 1.350(5) .
C203 N202 1.375(5) .
C203 C204 1.432(6) .
C204 C205 1.406(6) .
C204 C211 1.407(6) .
C205 C214 1.408(6) .
C205 C206 1.438(6) .
C206 N205 1.346(5) .
C206 N202 1.383(5) .
C207 N205 1.312(5) .
C207 N203 1.393(5) .
C207 C208 1.460(6) .
C208 C215 1.388(6) .
C208 C208 1.397(9) 4_565
C209 C210 1.390(7) .
C209 C209 1.404(10) 4_565
C209 H209 0.9500 .
C210 H210 0.9500 .
C211 C212 1.380(6) .
C211 H211 0.9500 .
C212 C213 1.416(6) .
C212 H212 0.9500 .
C213 C214 1.370(6) .
C213 H213 0.9500 .
C214 H214 0.9500 .
C215 C216 1.401(7) .
C215 H215 0.9500 .
C216 C216 1.388(10) 4_565
C216 H216 0.9500 .
C217 O201 1.142(8) .
C217 Fe2 1.776(7) .
C218 O202 1.135(8) .
C218 Fe2 1.790(8) .
C219 O203 1.149(9) .
C219 Fe2 1.770(8) .
Fe2 C217 1.776(7) 4_565
Fe2 Sn2 2.4964(10) .
N201 C202 1.393(5) 4_565
N201 Sn2 2.159(5) .
N202 Sn2 2.172(3) .
N203 C207 1.393(5) 4_565
N203 Sn2 2.159(5) .
Sn2 N202 2.172(3) 4_565
C301 N301 1.463(7) .
C301 C302 1.520(7) .
C301 H30A 0.9900 .
C301 H30B 0.9900 .
C302 O301 1.426(6) .
C302 H30C 0.9900 .
C302 H30D 0.9900 .
C303 O301 1.424(6) .
C303 C304 1.491(8) .
C303 H30E 0.9900 .
C303 H30F 0.9900 .
C304 O302 1.426(7) .
C304 H30G 0.9900 .
C304 H30H 0.9900 .
C305 O302 1.438(6) .
C305 C306 1.508(8) .
C305 H30I 0.9900 .
C305 H30J 0.9900 .
C306 N302 1.453(7) .
C306 H30K 0.9900 .
C306 H30L 0.9900 .
C307 N301 1.465(8) .
C307 C308 1.499(9) .
C307 H30M 0.9900 .
C307 H30N 0.9900 .
C308 O303 1.430(6) .
C308 H30O 0.9900 .
C308 H30P 0.9900 .
C309 O303 1.414(6) .
C309 C310 1.482(7) .
C309 H30Q 0.9900 .
C309 H30R 0.9900 .
C310 O304 1.422(5) .
C310 H31A 0.9900 .
C310 H31B 0.9900 .
C311 O304 1.421(6) .
C311 C312 1.481(7) .
C311 H31C 0.9900 .
C311 H31D 0.9900 .
C312 N302 1.482(6) .
C312 H31E 0.9900 .
C312 H31F 0.9900 .
C313 N301 1.468(7) .
C313 C314 1.505(9) .
C313 H31G 0.9900 .
C313 H31H 0.9900 .
C314 O305 1.447(7) .
C314 H31I 0.9900 .
C314 H31J 0.9900 .
C315 O305 1.424(6) .
C315 C316 1.489(8) .
C315 H31K 0.9900 .
C315 H31L 0.9900 .
C316 O306 1.423(6) .
C316 H31M 0.9900 .
C316 H31N 0.9900 .
C317 O306 1.421(6) .
C317 C318 1.521(8) .
C317 H31O 0.9900 .
C317 H31P 0.9900 .
C318 N302 1.466(6) .
C318 H31Q 0.9900 .
C318 H31R 0.9900 .
N301 Na3 2.708(5) .
N302 Na3 2.777(4) .
Na3 O306 2.457(4) .
Na3 O301 2.457(4) .
Na3 O302 2.494(4) .
Na3 O303 2.504(4) .
Na3 O304 2.557(3) .
Na3 O305 2.638(4) .
C501 C502 1.461(15) .
C501 N501 1.485(11) .
C501 H50A 0.9900 .
C501 H50B 0.9900 .
C502 O501 1.450(11) .
C502 H50C 0.9900 .
C502 H50D 0.9900 .
C503 C504 1.447(15) .
C503 O501 1.471(14) .
C503 H50E 0.9900 .
C503 H50F 0.9900 .
C504 O502 1.336(13) .
C504 H50G 0.9900 .
C504 H50H 0.9900 .
C505 O502 1.420(11) .
C505 C506 1.504(15) .
C505 H50I 0.9900 .
C505 H50J 0.9900 .
C506 N502 1.444(12) .
C506 H50K 0.9900 .
C506 H50L 0.9900 .
C507 C508 1.488(12) .
C507 N501 1.488(12) .
C507 H50M 0.9900 .
C507 H50N 0.9900 .
C508 O503 1.424(11) .
C508 H50O 0.9900 .
C508 H50P 0.9900 .
C509 O503 1.415(9) .
C509 C510 1.498(12) .
C509 Na5 3.096(10) .
C509 H50Q 0.9900 .
C509 H50R 0.9900 .
C510 O504 1.443(10) .
C510 Na5 3.102(10) .
C510 H51A 0.9900 .
C510 H51B 0.9900 .
C511 O504 1.451(12) .
C511 C512 1.501(14) .
C511 H51C 0.9900 .
C511 H51D 0.9900 .
C512 N502 1.477(11) .
C512 H51E 0.9900 .
C512 H51F 0.9900 .
C513 N501 1.474(10) .
C513 C514 1.503(12) .
C513 H51G 0.9900 .
C513 H51H 0.9900 .
C514 O505 1.434(11) .
C514 H51I 0.9900 .
C514 H51J 0.9900 .
C515 O505 1.429(11) .
C515 C516 1.477(13) .
C515 H51K 0.9900 .
C515 H51L 0.9900 .
C516 O506 1.398(13) .
C516 H51M 0.9900 .
C516 H51N 0.9900 .
C517 O506 1.390(11) .
C517 C518 1.489(14) .
C517 H51O 0.9900 .
C517 H51P 0.9900 .
C518 N502 1.500(12) .
C518 H51Q 0.9900 .
C518 H51R 0.9900 .
N501 Na5 2.824(7) .
N502 Na5 2.785(7) .
Na5 O504 2.214(9) .
Na5 O503 2.320(9) .
Na5 O505 2.405(7) .
Na5 O502 2.553(8) .
Na5 O501 2.645(9) .
Na5 O506 2.651(9) .
C601 C602 1.461(15) .
C601 N601 1.485(11) .
C601 H60A 0.9900 .
C601 H60B 0.9900 .
C602 O601 1.450(11) .
C602 H60C 0.9900 .
C602 H60D 0.9900 .
C603 C604 1.447(15) .
C603 O601 1.471(14) .
C603 H60E 0.9900 .
C603 H60F 0.9900 .
C604 O602 1.336(13) .
C604 H60G 0.9900 .
C604 H60H 0.9900 .
C605 O602 1.420(11) .
C605 C606 1.504(15) .
C605 H60I 0.9900 .
C605 H60J 0.9900 .
C606 N602 1.444(12) .
C606 H60K 0.9900 .
C606 H60L 0.9900 .
C607 C608 1.488(12) .
C607 N601 1.488(12) .
C607 H60M 0.9900 .
C607 H60N 0.9900 .
C608 O603 1.424(11) .
C608 H60O 0.9900 .
C608 H60P 0.9900 .
C609 O603 1.415(9) .
C609 C610 1.498(12) .
C609 Na6 3.097(10) .
C609 H60Q 0.9900 .
C609 H60R 0.9900 .
C610 O604 1.443(10) .
C610 Na6 3.102(10) .
C610 H61A 0.9900 .
C610 H61B 0.9900 .
C611 O604 1.451(12) .
C611 C612 1.501(14) .
C611 H61C 0.9900 .
C611 H61D 0.9900 .
C612 N602 1.477(11) .
C612 H61E 0.9900 .
C612 H61F 0.9900 .
C613 N601 1.474(10) .
C613 C614 1.503(12) .
C613 H61G 0.9900 .
C613 H61H 0.9900 .
C614 O605 1.434(11) .
C614 H61I 0.9900 .
C614 H61J 0.9900 .
C615 O605 1.429(11) .
C615 C616 1.477(13) .
C615 H61K 0.9900 .
C615 H61L 0.9900 .
C616 O606 1.398(13) .
C616 H61M 0.9900 .
C616 H61N 0.9900 .
C617 O606 1.390(11) .
C617 C618 1.489(14) .
C617 H61O 0.9900 .
C617 H61P 0.9900 .
C618 N602 1.500(12) .
C618 H61Q 0.9900 .
C618 H61R 0.9900 .
N601 Na6 2.824(7) .
N602 Na6 2.785(7) .
Na6 O604 2.214(9) .
Na6 O603 2.320(9) .
Na6 O605 2.405(7) .
Na6 O602 2.553(8) .
Na6 O601 2.645(9) .
Na6 O606 2.651(9) .
C701 C702 1.461(15) .
C701 N701 1.485(11) .
C701 H70A 0.9900 .
C701 H70B 0.9900 .
C702 O701 1.450(11) .
C702 H70C 0.9900 .
C702 H70D 0.9900 .
C703 C704 1.446(15) .
C703 O701 1.471(14) .
C703 H70E 0.9900 .
C703 H70F 0.9900 .
C704 O702 1.335(13) .
C704 H70G 0.9900 .
C704 H70H 0.9900 .
C705 O702 1.420(11) .
C705 C706 1.504(15) .
C705 H70I 0.9900 .
C705 H70J 0.9900 .
C706 N702 1.444(12) .
C706 H70K 0.9900 .
C706 H70L 0.9900 .
C707 C708 1.488(12) .
C707 N701 1.488(12) .
C707 H70M 0.9900 .
C707 H70N 0.9900 .
C708 O703 1.424(11) .
C708 H70O 0.9900 .
C708 H70P 0.9900 .
C709 O703 1.415(9) .
C709 C710 1.498(12) .
C709 Na7 3.097(10) .
C709 H70Q 0.9900 .
C709 H70R 0.9900 .
C710 O704 1.443(10) .
C710 Na7 3.102(10) .
C710 H71A 0.9900 .
C710 H71B 0.9900 .
C711 O704 1.451(12) .
C711 C712 1.501(14) .
C711 H71C 0.9900 .
C711 H71D 0.9900 .
C712 N702 1.477(11) .
C712 H71E 0.9900 .
C712 H71F 0.9900 .
C713 N701 1.474(10) .
C713 C714 1.503(12) .
C713 H71G 0.9900 .
C713 H71H 0.9900 .
C714 O705 1.434(11) .
C714 H71I 0.9900 .
C714 H71J 0.9900 .
C715 O705 1.429(11) .
C715 C716 1.477(13) .
C715 H71K 0.9900 .
C715 H71L 0.9900 .
C716 O706 1.398(13) .
C716 H71M 0.9900 .
C716 H71N 0.9900 .
C717 O706 1.390(11) .
C717 C718 1.489(14) .
C717 H71O 0.9900 .
C717 H71P 0.9900 .
C718 N702 1.500(12) .
C718 H71Q 0.9900 .
C718 H71R 0.9900 .
N701 Na7 2.824(7) .
N702 Na7 2.785(8) .
Na7 O704 2.214(9) .
Na7 O703 2.320(9) .
Na7 O705 2.405(7) .
Na7 O702 2.553(8) .
Na7 O701 2.645(9) .
Na7 O706 2.651(9) .
Cl1D C1D 1.817(5) .
Cl2D C2D 1.772(5) .
C1D C2D 1.3900 .
C1D C6D 1.3900 .
C2D C3D 1.3900 .
C3D C4D 1.3900 .
C3D H3D 0.9500 .
C4D C5D 1.3900 .
C4D H4D 0.9500 .
C5D C6D 1.3900 .
C5D H5D 0.9500 .
C6D H6D 0.9500 .
Cl1A C1A 1.8118 .
Cl2A C2A 1.7808 .
C1A C6A 1.383(6) .
C1A C2A 1.3905 .
C2A C3A 1.3896 .
C3A C4A 1.399(5) .
C3A H3A 0.9500 .
C4A C5A 1.3901 .
C4A H4A 0.9500 .
C5A C6A 1.3902 .
C5A H5A 0.9500 .
C6A H6A 0.9500 .
